data_4032266
loop_
_publ_author_name
'Okamura, Taka-Aki'
'Kaga, Toshihisa'
'Yamashita, Satoshi'
'Furuya, Ryosuke'
'Onitsuka, Kiyotaka'

_publ_section_title
;
 Snapshot of Oxidation of Thiolate by Diiodine: Stabilization of
 Intermediate by NH&#x00B7;&#x00B7;&#x00B7;S Hydrogen Bonds.
;
_journal_issue 4
_journal_name_full 'The Journal of organic chemistry'
_journal_page_first 2187
_journal_page_last 2192
_journal_paper_doi 10.1021/acs.joc.7b00160
_journal_volume 82
_journal_year 2017
_chemical_formula_moiety 'C204 H250 I3 N5 O4 S2'
_chemical_formula_sum 'C204 H250 I3 N5 O4 S2'
_chemical_formula_weight 3280.90
_chemical_name_systematic
;
(NEt4)[L1I2]-L1I-8toluene
;
_space_group_crystal_system triclinic
_space_group_IT_number 2
_space_group_name_Hall '-P 1'
_space_group_name_H-M_alt 'P -1'
_symmetry_space_group_name_Hall '-P 1'
_symmetry_space_group_name_H-M 'P -1'
_atom_sites_solution_hydrogens geom
_audit_creation_date 2016-07-24
_audit_creation_method SHELXL-2014/7
_cell_angle_alpha 111.727(8)
_cell_angle_beta 92.205(7)
_cell_angle_gamma 100.836(7)
_cell_formula_units_Z 2
_cell_length_a 16.4123(5)
_cell_length_b 21.6199(7)
_cell_length_c 28.373(2)
_cell_measurement_reflns_used 41888
_cell_measurement_temperature 200
_cell_measurement_theta_max 27.47
_cell_measurement_theta_min 3.00
_cell_volume 9121.0(10)
_computing_cell_refinement 'RAPID AUTO (Rigaku, 2006)'
_computing_data_collection 'RAPID AUTO (Rigaku, 2006)'
_computing_data_reduction 'RAPID AUTO (Rigaku, 2006)'
_computing_molecular_graphics 'CrystalStructure 4.2 (Rigaku, 2015)'
_computing_publication_material 'CrystalStructure 4.2 (Rigaku, 2015)'
_computing_structure_refinement 'SHELXL-2014/7 (Sheldrick, 2014)'
_computing_structure_solution 'SHELXS (Sheldrick, 2008)'
_diffrn_ambient_temperature 200
_diffrn_detector_area_resol_mean 10.000
_diffrn_measured_fraction_theta_full 0.996
_diffrn_measured_fraction_theta_max 0.996
_diffrn_measurement_device_type 'Rigaku R-AXIS RAPID II'
_diffrn_measurement_method \w
_diffrn_radiation_type MoK\a
_diffrn_radiation_wavelength 0.71075
_diffrn_reflns_av_R_equivalents 0.0681
_diffrn_reflns_av_unetI/netI 0.0899
_diffrn_reflns_Laue_measured_fraction_full 0.996
_diffrn_reflns_Laue_measured_fraction_max 0.996
_diffrn_reflns_limit_h_max 17
_diffrn_reflns_limit_h_min -19
_diffrn_reflns_limit_k_max 25
_diffrn_reflns_limit_k_min -25
_diffrn_reflns_limit_l_max 33
_diffrn_reflns_limit_l_min -33
_diffrn_reflns_number 70491
_diffrn_reflns_point_group_measured_fraction_full 0.996
_diffrn_reflns_point_group_measured_fraction_max 0.996
_diffrn_reflns_theta_full 25.000
_diffrn_reflns_theta_max 25.000
_diffrn_reflns_theta_min 3.006
_diffrn_source
;
 MicroMax-007HF microfocus rotating anode X-ray generator
;
_exptl_absorpt_coefficient_mu 0.592
_exptl_absorpt_correction_type none
_exptl_crystal_colour red
_exptl_crystal_density_diffrn 1.195
_exptl_crystal_density_method 'not measured'
_exptl_crystal_description block
_exptl_crystal_F_000 3464
_exptl_crystal_size_max 0.250
_exptl_crystal_size_mid 0.200
_exptl_crystal_size_min 0.100
_refine_diff_density_max 1.192
_refine_diff_density_min -1.360
_refine_diff_density_rms 0.084
_refine_ls_extinction_method none
_refine_ls_goodness_of_fit_ref 1.024
_refine_ls_hydrogen_treatment constr
_refine_ls_matrix_type full
_refine_ls_number_parameters 2039
_refine_ls_number_reflns 32020
_refine_ls_number_restraints 1229
_refine_ls_restrained_S_all 1.025
_refine_ls_R_factor_all 0.1274
_refine_ls_R_factor_gt 0.0746
_refine_ls_shift/su_max 0.001
_refine_ls_shift/su_mean 0.000
_refine_ls_structure_factor_coef Fsqd
_refine_ls_weighting_details 'w=1/[\s^2^(Fo^2^)+(0.0559P)^2^+31.0447P] where P=(Fo^2^+2Fc^2^)/3'
_refine_ls_weighting_scheme calc
_refine_ls_wR_factor_gt 0.1668
_refine_ls_wR_factor_ref 0.1949
_reflns_Friedel_coverage 0.000
_reflns_number_gt 19477
_reflns_number_total 32020
_reflns_threshold_expression 'I > 2\s(I)'
_cod_data_source_file jo7b00160_si_002.cif
_cod_data_source_block (NEt4)[Ar1SI.I2SAr1]]-8toluene
_cod_original_cell_volume 9121.1(9)
_cod_database_code 4032266
_shelx_shelxl_version_number 2014/7
_shelx_space_group_comment
;
The symmetry employed for this shelxl refinement is uniquely defined
by the following loop, which should always be used as a source of
symmetry information in preference to the above space-group names.
They are only intended as comments.
;
_shelx_estimated_absorpt_t_min 0.866
_shelx_estimated_absorpt_t_max 0.943

loop_
_space_group_symop_operation_xyz
'x, y, z'
'-x, -y, -z'

loop_
_atom_site_label
_atom_site_type_symbol
_atom_site_fract_x
_atom_site_fract_y
_atom_site_fract_z
_atom_site_U_iso_or_equiv
_atom_site_adp_type
_atom_site_occupancy
_atom_site_site_symmetry_order
_atom_site_calc_flag
_atom_site_refinement_flags_posn
_atom_site_refinement_flags_adp
_atom_site_refinement_flags_occupancy
_atom_site_disorder_assembly
_atom_site_disorder_group
I1 I 0.27819(3) 0.32826(2) 0.10124(2) 0.05644(14) Uani 1 1 d . U . . .
I2 I 0.30214(3) 0.40916(2) 0.31711(2) 0.05267(13) Uani 1 1 d . U . . .
I3 I 0.22301(3) 0.41002(3) 0.21464(2) 0.06849(16) Uani 1 1 d . U . . .
S1 S 0.27657(10) 0.27276(8) 0.00765(6) 0.0487(4) Uani 1 1 d . U . . .
S2 S 0.38541(10) 0.40435(8) 0.39120(6) 0.0454(4) Uani 1 1 d . U . . .
O1 O 0.5843(3) 0.2615(2) 0.02052(17) 0.0536(11) Uani 1 1 d . U . . .
O2 O 0.6432(3) 0.4726(2) 0.30638(16) 0.0549(11) Uani 1 1 d . U . . .
O3 O 0.2973(3) 0.4629(2) -0.06109(17) 0.0577(12) Uani 1 1 d . U . . .
O4 O 0.3768(3) 0.1456(2) 0.3360(2) 0.0711(15) Uani 1 1 d . U . . .
N1 N 0.4452(3) 0.2400(2) -0.00201(19) 0.0470(12) Uani 1 1 d . U . . .
H1 H 0.3978 0.2111 -0.0051 0.056 Uiso 1 1 calc R U . . .
N2 N 0.5385(3) 0.4559(2) 0.35273(18) 0.0453(12) Uani 1 1 d . U . . .
H2 H 0.5079 0.4775 0.3754 0.054 Uiso 1 1 calc R U . . .
N3 N 0.2812(3) 0.4006(2) -0.01223(19) 0.0442(12) Uani 1 1 d . U . . .
H3 H 0.2466 0.3856 0.0061 0.053 Uiso 1 1 calc R U . . .
N4 N 0.3639(3) 0.2546(2) 0.36012(18) 0.0463(12) Uani 1 1 d . U . . .
H4 H 0.3306 0.2821 0.3742 0.056 Uiso 1 1 calc R U . . .
N5 N 0.6446(4) 0.4189(3) 0.1631(2) 0.0627(15) Uani 1 1 d . U . . .
C11 C 0.3645(4) 0.3209(3) -0.0065(2) 0.0437(14) Uani 1 1 d . U . . .
C12 C 0.4400(4) 0.2998(3) -0.0107(2) 0.0456(14) Uani 1 1 d . U . . .
C13 C 0.5082(4) 0.3358(3) -0.0249(3) 0.0546(17) Uani 1 1 d . U . . .
H5 H 0.5592 0.3207 -0.0287 0.066 Uiso 1 1 calc R U . . .
C14 C 0.5005(4) 0.3929(4) -0.0332(3) 0.0568(17) Uani 1 1 d . U . . .
H6 H 0.5472 0.4175 -0.0423 0.068 Uiso 1 1 calc R U . . .
C15 C 0.4279(4) 0.4159(3) -0.0288(3) 0.0518(16) Uani 1 1 d . U . . .
H7 H 0.4252 0.4565 -0.0340 0.062 Uiso 1 1 calc R U . . .
C16 C 0.3577(4) 0.3796(3) -0.0168(2) 0.0432(14) Uani 1 1 d . U . . .
C17 C 0.5167(4) 0.2233(3) 0.0107(2) 0.0450(14) Uani 1 1 d . U . . .
C18 C 0.5063(4) 0.1487(3) 0.0085(2) 0.0436(13) Uani 1 1 d . U . . .
C21 C 0.4516(4) 0.3542(3) 0.3550(2) 0.0395(13) Uani 1 1 d . U . . .
C22 C 0.5235(4) 0.3846(3) 0.3387(2) 0.0426(13) Uani 1 1 d . U . . .
C23 C 0.5756(4) 0.3449(3) 0.3111(2) 0.0515(16) Uani 1 1 d . U . . .
H8 H 0.6243 0.3652 0.3006 0.062 Uiso 1 1 calc R U . . .
C24 C 0.5563(4) 0.2759(3) 0.2989(3) 0.0558(17) Uani 1 1 d . U . . .
H9 H 0.5923 0.2489 0.2798 0.067 Uiso 1 1 calc R U . . .
C25 C 0.4862(4) 0.2441(3) 0.3133(2) 0.0530(16) Uani 1 1 d . U . . .
H10 H 0.4741 0.1960 0.3036 0.064 Uiso 1 1 calc R U . . .
C26 C 0.4339(4) 0.2828(3) 0.3420(2) 0.0435(14) Uani 1 1 d . U . . .
C27 C 0.5947(4) 0.4957(3) 0.3355(2) 0.0442(14) Uani 1 1 d . U . . .
C28 C 0.5875(4) 0.5713(3) 0.3524(2) 0.0429(13) Uani 1 1 d . U . . .
C37 C 0.2561(4) 0.4416(3) -0.0334(2) 0.0430(13) Uani 1 1 d . U . . .
C38 C 0.1703(4) 0.4616(3) -0.0214(2) 0.0416(13) Uani 1 1 d . U . . .
C47 C 0.3410(4) 0.1906(3) 0.3588(2) 0.0468(14) Uani 1 1 d . U . . .
C48 C 0.2706(4) 0.1781(3) 0.3920(2) 0.0454(13) Uani 1 1 d . U . . .
C51 C 0.6169(6) 0.4178(4) 0.1109(3) 0.078(2) Uani 1 1 d . U . . .
H11 H 0.6657 0.4389 0.0984 0.093 Uiso 1 1 calc R U . . .
H12 H 0.5986 0.3697 0.0868 0.093 Uiso 1 1 calc R U . . .
C52 C 0.5471(7) 0.4542(5) 0.1099(4) 0.105(3) Uani 1 1 d . U . . .
H14 H 0.5334 0.4510 0.0750 0.126 Uiso 1 1 calc R U . . .
H15 H 0.4977 0.4330 0.1212 0.126 Uiso 1 1 calc R U . . .
H13 H 0.5650 0.5023 0.1328 0.126 Uiso 1 1 calc R U . . .
C53 C 0.5733(5) 0.3875(3) 0.1846(3) 0.065(2) Uani 1 1 d . U . . .
H16 H 0.5303 0.4151 0.1895 0.079 Uiso 1 1 calc R U . . .
H17 H 0.5942 0.3904 0.2187 0.079 Uiso 1 1 calc R U . . .
C54 C 0.5320(7) 0.3140(4) 0.1528(3) 0.107(3) Uani 1 1 d . U . . .
H19 H 0.4867 0.2986 0.1701 0.128 Uiso 1 1 calc R U . . .
H18 H 0.5091 0.3104 0.1192 0.128 Uiso 1 1 calc R U . . .
H20 H 0.5732 0.2856 0.1485 0.128 Uiso 1 1 calc R U . . .
C55 C 0.7122(6) 0.3800(5) 0.1560(4) 0.097(3) Uani 1 1 d . U . . .
H22 H 0.7581 0.4025 0.1423 0.116 Uiso 1 1 calc R U . . .
H21 H 0.6899 0.3337 0.1298 0.116 Uiso 1 1 calc R U . . .
C56 C 0.7484(7) 0.3729(7) 0.2024(4) 0.145(5) Uani 1 1 d . U . . .
H24 H 0.7920 0.3466 0.1933 0.174 Uiso 1 1 calc R U . . .
H25 H 0.7727 0.4182 0.2285 0.174 Uiso 1 1 calc R U . . .
H23 H 0.7043 0.3492 0.2159 0.174 Uiso 1 1 calc R U . . .
C57 C 0.6739(5) 0.4914(4) 0.2009(3) 0.075(2) Uani 1 1 d . U . . .
H26 H 0.6901 0.4908 0.2347 0.090 Uiso 1 1 calc R U . . .
H27 H 0.6267 0.5147 0.2043 0.090 Uiso 1 1 calc R U . . .
C58 C 0.7473(7) 0.5325(5) 0.1864(4) 0.129(5) Uani 1 1 d . U . . .
H29 H 0.7627 0.5788 0.2127 0.155 Uiso 1 1 calc R U . . .
H28 H 0.7950 0.5106 0.1839 0.155 Uiso 1 1 calc R U . . .
H30 H 0.7315 0.5346 0.1535 0.155 Uiso 1 1 calc R U . . .
C111 C 0.4159(4) 0.1169(3) 0.0132(2) 0.0415(13) Uani 1 1 d . U . . .
C112 C 0.3731(4) 0.1508(3) 0.0529(2) 0.0474(15) Uani 1 1 d . U . . .
H31 H 0.3988 0.1956 0.0761 0.057 Uiso 1 1 calc R U . . .
C113 C 0.2947(4) 0.1211(3) 0.0595(2) 0.0494(15) Uani 1 1 d . U . . .
H32 H 0.2674 0.1460 0.0869 0.059 Uiso 1 1 calc R U . . .
C114 C 0.2547(4) 0.0553(3) 0.0266(3) 0.0554(16) Uani 1 1 d . U . . .
C115 C 0.2972(4) 0.0218(3) -0.0124(3) 0.0565(17) Uani 1 1 d . U . . .
H33 H 0.2719 -0.0233 -0.0352 0.068 Uiso 1 1 calc R U . . .
C116 C 0.3757(4) 0.0519(3) -0.0196(2) 0.0489(15) Uani 1 1 d . U . . .
H34 H 0.4023 0.0274 -0.0476 0.059 Uiso 1 1 calc R U . . .
C117 C 0.1680(5) 0.0234(4) 0.0362(3) 0.078(2) Uani 1 1 d . U . . .
C118 C 0.1757(6) 0.0178(6) 0.0889(4) 0.117(3) Uani 1 1 d . U . . .
H35 H 0.1980 0.0631 0.1154 0.140 Uiso 1 1 calc R U . . .
H36 H 0.1205 -0.0010 0.0959 0.140 Uiso 1 1 calc R U . . .
H37 H 0.2135 -0.0124 0.0887 0.140 Uiso 1 1 calc R U . . .
C119 C 0.1081(5) 0.0687(6) 0.0386(4) 0.121(4) Uani 1 1 d . U . . .
H38 H 0.1311 0.1142 0.0647 0.146 Uiso 1 1 calc R U . . .
H39 H 0.0994 0.0719 0.0053 0.146 Uiso 1 1 calc R U . . .
H40 H 0.0546 0.0494 0.0473 0.146 Uiso 1 1 calc R U . . .
C120 C 0.1339(6) -0.0464(5) -0.0035(4) 0.127(4) Uani 1 1 d . U . . .
H41 H 0.1736 -0.0755 -0.0047 0.153 Uiso 1 1 calc R U . . .
H42 H 0.0805 -0.0660 0.0051 0.153 Uiso 1 1 calc R U . . .
H43 H 0.1253 -0.0435 -0.0369 0.153 Uiso 1 1 calc R U . . .
C121 C 0.5314(4) 0.1075(3) -0.0446(2) 0.0431(13) Uani 1 1 d . U . . .
C122 C 0.5037(4) 0.1158(3) -0.0882(2) 0.0567(17) Uani 1 1 d . U . . .
H44 H 0.4723 0.1495 -0.0854 0.068 Uiso 1 1 calc R U . . .
C123 C 0.5213(5) 0.0754(4) -0.1360(3) 0.0613(18) Uani 1 1 d . U . . .
H45 H 0.5010 0.0818 -0.1653 0.074 Uiso 1 1 calc R U . . .
C124 C 0.5668(4) 0.0268(3) -0.1421(3) 0.0516(15) Uani 1 1 d . U . . .
C125 C 0.5951(4) 0.0195(3) -0.0983(3) 0.0524(16) Uani 1 1 d . U . . .
H46 H 0.6274 -0.0135 -0.1011 0.063 Uiso 1 1 calc R U . . .
C126 C 0.5779(4) 0.0589(3) -0.0508(2) 0.0491(15) Uani 1 1 d . U . . .
H47 H 0.5985 0.0523 -0.0217 0.059 Uiso 1 1 calc R U . . .
C127 C 0.5874(5) -0.0170(4) -0.1954(3) 0.0669(19) Uani 1 1 d . U . . .
C128 C 0.5113(6) -0.0376(5) -0.2354(3) 0.101(3) Uani 1 1 d . U . . .
H48 H 0.4645 -0.0650 -0.2264 0.121 Uiso 1 1 calc R U . . .
H49 H 0.4953 0.0035 -0.2362 0.121 Uiso 1 1 calc R U . . .
H50 H 0.5253 -0.0645 -0.2691 0.121 Uiso 1 1 calc R U . . .
C129 C 0.6579(8) 0.0247(5) -0.2097(4) 0.165(6) Uani 1 1 d . U . . .
H51 H 0.6427 0.0668 -0.2087 0.197 Uiso 1 1 calc R U . . .
H52 H 0.7078 0.0360 -0.1854 0.197 Uiso 1 1 calc R U . . .
H53 H 0.6695 -0.0015 -0.2442 0.197 Uiso 1 1 calc R U . . .
C130 C 0.6096(6) -0.0822(4) -0.1965(3) 0.088(3) Uani 1 1 d . U . . .
H54 H 0.5629 -0.1090 -0.1871 0.106 Uiso 1 1 calc R U . . .
H55 H 0.6210 -0.1086 -0.2310 0.106 Uiso 1 1 calc R U . . .
H56 H 0.6594 -0.0711 -0.1723 0.106 Uiso 1 1 calc R U . . .
C131 C 0.5666(4) 0.1492(3) 0.0519(2) 0.0424(13) Uani 1 1 d . U . . .
C132 C 0.5403(4) 0.1215(3) 0.0868(2) 0.0494(15) Uani 1 1 d . U . . .
H57 H 0.4823 0.1037 0.0854 0.059 Uiso 1 1 calc R U . . .
C133 C 0.5956(4) 0.1189(3) 0.1238(2) 0.0543(16) Uani 1 1 d . U . . .
H58 H 0.5745 0.0990 0.1468 0.065 Uiso 1 1 calc R U . . .
C134 C 0.6806(4) 0.1445(3) 0.1283(2) 0.0511(15) Uani 1 1 d . U . . .
C135 C 0.7070(4) 0.1716(3) 0.0925(3) 0.0522(15) Uani 1 1 d . U . . .
H59 H 0.7650 0.1891 0.0937 0.063 Uiso 1 1 calc R U . . .
C136 C 0.6526(4) 0.1740(3) 0.0553(3) 0.0516(15) Uani 1 1 d . U . . .
H60 H 0.6738 0.1928 0.0317 0.062 Uiso 1 1 calc R U . . .
C137 C 0.7395(4) 0.1401(4) 0.1696(3) 0.0579(17) Uani 1 1 d . U . . .
C138 C 0.7173(5) 0.1802(4) 0.2222(3) 0.076(2) Uani 1 1 d . U . . .
H61 H 0.7235 0.2282 0.2269 0.091 Uiso 1 1 calc R U . . .
H62 H 0.6593 0.1614 0.2250 0.091 Uiso 1 1 calc R U . . .
H63 H 0.7547 0.1768 0.2485 0.091 Uiso 1 1 calc R U . . .
C139 C 0.7290(6) 0.0662(4) 0.1637(3) 0.082(2) Uani 1 1 d . U . . .
H64 H 0.7430 0.0392 0.1300 0.099 Uiso 1 1 calc R U . . .
H65 H 0.7663 0.0635 0.1904 0.099 Uiso 1 1 calc R U . . .
H66 H 0.6710 0.0482 0.1669 0.099 Uiso 1 1 calc R U . . .
C140 C 0.8309(5) 0.1679(5) 0.1666(3) 0.091(3) Uani 1 1 d . U . . .
H67 H 0.8386 0.2156 0.1703 0.109 Uiso 1 1 calc R U . . .
H68 H 0.8662 0.1650 0.1941 0.109 Uiso 1 1 calc R U . . .
H69 H 0.8467 0.1409 0.1335 0.109 Uiso 1 1 calc R U . . .
C211 C 0.5296(4) 0.5891(3) 0.3953(2) 0.0440(14) Uani 1 1 d . U . . .
C212 C 0.4522(4) 0.6023(3) 0.3880(2) 0.0475(15) Uani 1 1 d . U . . .
H70 H 0.4344 0.6036 0.3562 0.057 Uiso 1 1 calc R U . . .
C213 C 0.3998(4) 0.6136(3) 0.4262(2) 0.0516(16) Uani 1 1 d . U . . .
H71 H 0.3467 0.6223 0.4199 0.062 Uiso 1 1 calc R U . . .
C214 C 0.4233(4) 0.6126(3) 0.4733(2) 0.0483(15) Uani 1 1 d . U . . .
C215 C 0.5031(4) 0.6016(3) 0.4810(2) 0.0499(15) Uani 1 1 d . U . . .
H72 H 0.5216 0.6011 0.5130 0.060 Uiso 1 1 calc R U . . .
C216 C 0.5554(4) 0.5913(3) 0.4435(2) 0.0464(14) Uani 1 1 d . U . . .
H73 H 0.6099 0.5856 0.4504 0.056 Uiso 1 1 calc R U . . .
C217 C 0.3647(4) 0.6216(4) 0.5156(2) 0.0598(17) Uani 1 1 d . U . . .
C218 C 0.2781(4) 0.6256(5) 0.4971(3) 0.079(2) Uani 1 1 d . U . . .
H74 H 0.2532 0.5836 0.4678 0.094 Uiso 1 1 calc R U . . .
H75 H 0.2427 0.6311 0.5248 0.094 Uiso 1 1 calc R U . . .
H76 H 0.2828 0.6647 0.4870 0.094 Uiso 1 1 calc R U . . .
C219 C 0.4028(5) 0.6871(4) 0.5611(3) 0.076(2) Uani 1 1 d . U . . .
H77 H 0.4585 0.6848 0.5732 0.091 Uiso 1 1 calc R U . . .
H78 H 0.4073 0.7261 0.5509 0.091 Uiso 1 1 calc R U . . .
H79 H 0.3672 0.6925 0.5887 0.091 Uiso 1 1 calc R U . . .
C220 C 0.3583(5) 0.5608(4) 0.5321(3) 0.080(2) Uani 1 1 d . U . . .
H80 H 0.3338 0.5184 0.5029 0.096 Uiso 1 1 calc R U . . .
H81 H 0.4141 0.5589 0.5441 0.096 Uiso 1 1 calc R U . . .
H82 H 0.3228 0.5664 0.5597 0.096 Uiso 1 1 calc R U . . .
C221 C 0.5487(4) 0.5769(3) 0.3039(2) 0.0440(14) Uani 1 1 d . U . . .
C222 C 0.4818(4) 0.5276(3) 0.2730(2) 0.0504(15) Uani 1 1 d . U . . .
H83 H 0.4644 0.4872 0.2794 0.061 Uiso 1 1 calc R U . . .
C223 C 0.4390(4) 0.5351(3) 0.2328(2) 0.0531(16) Uani 1 1 d . U . . .
H84 H 0.3922 0.5005 0.2132 0.064 Uiso 1 1 calc R U . . .
C224 C 0.4630(4) 0.5918(4) 0.2209(2) 0.0566(16) Uani 1 1 d . U . . .
C225 C 0.5323(5) 0.6396(4) 0.2503(3) 0.067(2) Uani 1 1 d . U . . .
H85 H 0.5514 0.6790 0.2430 0.080 Uiso 1 1 calc R U . . .
C226 C 0.5749(4) 0.6319(3) 0.2904(3) 0.0572(17) Uani 1 1 d . U . . .
H86 H 0.6233 0.6653 0.3090 0.069 Uiso 1 1 calc R U . . .
C227 C 0.4096(5) 0.6031(4) 0.1806(3) 0.072(2) Uani 1 1 d . U . . .
C228 C 0.3793(7) 0.5390(5) 0.1329(4) 0.124(4) Uani 1 1 d . U . . .
H87 H 0.4275 0.5224 0.1175 0.149 Uiso 1 1 calc R U . . .
H88 H 0.3447 0.5038 0.1419 0.149 Uiso 1 1 calc R U . . .
H89 H 0.3462 0.5493 0.1084 0.149 Uiso 1 1 calc R U . . .
C229 C 0.3349(7) 0.6280(8) 0.2039(5) 0.169(6) Uani 1 1 d . U . . .
H90 H 0.3028 0.5942 0.2153 0.203 Uiso 1 1 calc R U . . .
H91 H 0.3540 0.6714 0.2332 0.203 Uiso 1 1 calc R U . . .
H92 H 0.2995 0.6347 0.1783 0.203 Uiso 1 1 calc R U . . .
C230 C 0.4571(7) 0.6566(5) 0.1637(3) 0.104(3) Uani 1 1 d . U . . .
H93 H 0.5061 0.6417 0.1483 0.124 Uiso 1 1 calc R U . . .
H94 H 0.4208 0.6631 0.1384 0.124 Uiso 1 1 calc R U . . .
H95 H 0.4752 0.6998 0.1933 0.124 Uiso 1 1 calc R U . . .
C231 C 0.6742(4) 0.6207(3) 0.3720(2) 0.0454(14) Uani 1 1 d . U . . .
C232 C 0.6765(4) 0.6883(3) 0.4025(2) 0.0494(15) Uani 1 1 d . U . . .
H96 H 0.6258 0.7017 0.4123 0.059 Uiso 1 1 calc R U . . .
C233 C 0.7511(4) 0.7368(3) 0.4191(2) 0.0530(16) Uani 1 1 d . U . . .
H97 H 0.7499 0.7826 0.4397 0.064 Uiso 1 1 calc R U . . .
C234 C 0.8266(4) 0.7206(4) 0.4065(3) 0.0595(17) Uani 1 1 d . U . . .
C235 C 0.8236(5) 0.6537(4) 0.3768(3) 0.072(2) Uani 1 1 d . U . . .
H98 H 0.8746 0.6406 0.3676 0.087 Uiso 1 1 calc R U . . .
C236 C 0.7500(4) 0.6037(4) 0.3595(3) 0.0625(18) Uani 1 1 d . U . . .
H99 H 0.7518 0.5580 0.3390 0.075 Uiso 1 1 calc R U . . .
C237 C 0.9093(5) 0.7744(4) 0.4257(3) 0.077(2) Uani 1 1 d . U . . .
C238 C 0.9515(8) 0.7677(8) 0.4707(5) 0.188(6) Uani 1 1 d . U . . .
H100 H 0.9609 0.7214 0.4609 0.225 Uiso 1 1 calc R U . . .
H101 H 1.0052 0.8006 0.4823 0.225 Uiso 1 1 calc R U . . .
H102 H 0.9160 0.7768 0.4984 0.225 Uiso 1 1 calc R U . . .
C239 C 0.8969(7) 0.8438(5) 0.4424(7) 0.219(7) Uani 1 1 d . U . . .
H103 H 0.8580 0.8509 0.4682 0.263 Uiso 1 1 calc R U . . .
H104 H 0.9505 0.8761 0.4570 0.263 Uiso 1 1 calc R U . . .
H105 H 0.8737 0.8513 0.4130 0.263 Uiso 1 1 calc R U . . .
C240 C 0.9684(7) 0.7638(6) 0.3864(4) 0.139(4) Uani 1 1 d . U . . .
H106 H 0.9769 0.7171 0.3751 0.167 Uiso 1 1 calc R U . . .
H107 H 0.9453 0.7714 0.3571 0.167 Uiso 1 1 calc R U . . .
H108 H 1.0221 0.7961 0.4010 0.167 Uiso 1 1 calc R U . . .
C311 C 0.1176(3) 0.4198(3) 0.0054(2) 0.0378(12) Uani 1 1 d . U . . .
C312 C 0.1441(4) 0.4266(3) 0.0547(2) 0.0402(13) Uani 1 1 d . U . . .
H109 H 0.1963 0.4560 0.0713 0.048 Uiso 1 1 calc R U . . .
C313 C 0.0968(4) 0.3917(3) 0.0799(2) 0.0435(14) Uani 1 1 d . U . . .
H110 H 0.1169 0.3977 0.1136 0.052 Uiso 1 1 calc R U . . .
C314 C 0.0203(4) 0.3480(3) 0.0569(2) 0.0475(15) Uani 1 1 d . U . . .
C315 C -0.0066(4) 0.3418(3) 0.0084(3) 0.0550(17) Uani 1 1 d . U . . .
H111 H -0.0591 0.3127 -0.0081 0.066 Uiso 1 1 calc R U . . .
C316 C 0.0409(4) 0.3771(3) -0.0171(2) 0.0475(15) Uani 1 1 d . U . . .
H112 H 0.0203 0.3716 -0.0504 0.057 Uiso 1 1 calc R U . . .
C317 C -0.0338(4) 0.3076(4) 0.0834(3) 0.0626(18) Uani 1 1 d . U . . .
C318 C -0.0071(7) 0.3326(6) 0.1384(4) 0.147(5) Uani 1 1 d . U . . .
H113 H -0.0079 0.3811 0.1544 0.177 Uiso 1 1 calc R U . . .
H114 H -0.0452 0.3068 0.1537 0.177 Uiso 1 1 calc R U . . .
H115 H 0.0497 0.3265 0.1437 0.177 Uiso 1 1 calc R U . . .
C319 C -0.0337(9) 0.2342(5) 0.0571(5) 0.165(6) Uani 1 1 d . U . . .
H116 H -0.0519 0.2194 0.0206 0.199 Uiso 1 1 calc R U . . .
H117 H 0.0228 0.2271 0.0617 0.199 Uiso 1 1 calc R U . . .
H118 H -0.0721 0.2075 0.0717 0.199 Uiso 1 1 calc R U . . .
C320 C -0.1236(5) 0.3157(6) 0.0784(4) 0.111(3) Uani 1 1 d . U . . .
H119 H -0.1447 0.2996 0.0422 0.133 Uiso 1 1 calc R U . . .
H120 H -0.1584 0.2887 0.0943 0.133 Uiso 1 1 calc R U . . .
H121 H -0.1255 0.3639 0.0956 0.133 Uiso 1 1 calc R U . . .
C321 C 0.1227(4) 0.4474(3) -0.0740(2) 0.0416(13) Uani 1 1 d . U . . .
C322 C 0.1202(4) 0.3865(3) -0.1147(2) 0.0530(16) Uani 1 1 d . U . . .
H122 H 0.1520 0.3557 -0.1110 0.064 Uiso 1 1 calc R U . . .
C323 C 0.0722(4) 0.3696(4) -0.1607(2) 0.0574(17) Uani 1 1 d . U . . .
H123 H 0.0714 0.3273 -0.1879 0.069 Uiso 1 1 calc R U . . .
C324 C 0.0253(4) 0.4133(4) -0.1680(2) 0.0538(16) Uani 1 1 d . U . . .
C325 C 0.0298(4) 0.4746(3) -0.1276(2) 0.0541(16) Uani 1 1 d . U . . .
H124 H -0.0005 0.5060 -0.1317 0.065 Uiso 1 1 calc R U . . .
C326 C 0.0776(4) 0.4919(3) -0.0807(2) 0.0463(14) Uani 1 1 d . U . . .
H125 H 0.0789 0.5343 -0.0536 0.056 Uiso 1 1 calc R U . . .
C327 C -0.0283(5) 0.3951(4) -0.2191(3) 0.073(2) Uani 1 1 d . U . . .
C328 C -0.0938(19) 0.3314(14) -0.2308(11) 0.104(9) Uani 0.49(3) 1 d . U P A 1
H126 H -0.1292 0.3380 -0.2031 0.125 Uiso 0.49(3) 1 calc R U P A 1
H127 H -0.1282 0.3211 -0.2629 0.125 Uiso 0.49(3) 1 calc R U P A 1
H128 H -0.0670 0.2934 -0.2342 0.125 Uiso 0.49(3) 1 calc R U P A 1
C329 C 0.0265(17) 0.386(2) -0.2610(9) 0.112(9) Uani 0.49(3) 1 d . U P A 1
H129 H 0.0691 0.4282 -0.2529 0.134 Uiso 0.49(3) 1 calc R U P A 1
H130 H 0.0538 0.3483 -0.2645 0.134 Uiso 0.49(3) 1 calc R U P A 1
H131 H -0.0074 0.3760 -0.2932 0.134 Uiso 0.49(3) 1 calc R U P A 1
C330 C -0.076(2) 0.4539(14) -0.2176(9) 0.104(9) Uani 0.49(3) 1 d . U P A 1
H132 H -0.1126 0.4611 -0.1904 0.124 Uiso 0.49(3) 1 calc R U P A 1
H133 H -0.0350 0.4964 -0.2109 0.124 Uiso 0.49(3) 1 calc R U P A 1
H134 H -0.1096 0.4403 -0.2505 0.124 Uiso 0.49(3) 1 calc R U P A 1
C331 C 0.1879(4) 0.5390(3) 0.0128(2) 0.0400(13) Uani 1 1 d . U . . .
C332 C 0.1416(4) 0.5651(3) 0.0523(2) 0.0479(15) Uani 1 1 d . U . . .
H135 H 0.0987 0.5347 0.0594 0.057 Uiso 1 1 calc R U . . .
C333 C 0.1561(4) 0.6343(3) 0.0819(2) 0.0504(15) Uani 1 1 d . U . . .
H136 H 0.1240 0.6498 0.1094 0.061 Uiso 1 1 calc R U . . .
C334 C 0.2156(4) 0.6814(3) 0.0728(2) 0.0479(14) Uani 1 1 d . U . . .
C335 C 0.2600(4) 0.6554(3) 0.0321(3) 0.0562(17) Uani 1 1 d . U . . .
H137 H 0.3009 0.6859 0.0238 0.067 Uiso 1 1 calc R U . . .
C336 C 0.2463(4) 0.5861(3) 0.0031(3) 0.0544(17) Uani 1 1 d . U . . .
H138 H 0.2784 0.5705 -0.0244 0.065 Uiso 1 1 calc R U . . .
C337 C 0.2367(5) 0.7578(3) 0.1065(3) 0.0603(17) Uani 1 1 d . U . . .
C338 C 0.1738(8) 0.7767(4) 0.1434(4) 0.142(5) Uani 1 1 d . U . . .
H139 H 0.1184 0.7661 0.1244 0.171 Uiso 1 1 calc R U . . .
H140 H 0.1723 0.7507 0.1653 0.171 Uiso 1 1 calc R U . . .
H141 H 0.1895 0.8256 0.1645 0.171 Uiso 1 1 calc R U . . .
C339 C 0.3217(7) 0.7745(4) 0.1365(4) 0.126(4) Uani 1 1 d . U . . .
H142 H 0.3633 0.7624 0.1128 0.151 Uiso 1 1 calc R U . . .
H143 H 0.3370 0.8234 0.1576 0.151 Uiso 1 1 calc R U . . .
H144 H 0.3197 0.7484 0.1584 0.151 Uiso 1 1 calc R U . . .
C340 C 0.2417(6) 0.8003(4) 0.0741(3) 0.088(3) Uani 1 1 d . U . . .
H145 H 0.2828 0.7880 0.0500 0.105 Uiso 1 1 calc R U . . .
H146 H 0.1869 0.7917 0.0551 0.105 Uiso 1 1 calc R U . . .
H147 H 0.2588 0.8488 0.0962 0.105 Uiso 1 1 calc R U . . .
C358 C -0.042(2) 0.3182(11) -0.2512(10) 0.116(9) Uani 0.51(3) 1 d . U P A 2
H148 H 0.0117 0.3060 -0.2587 0.139 Uiso 0.51(3) 1 calc R U P A 2
H149 H -0.0702 0.2925 -0.2320 0.139 Uiso 0.51(3) 1 calc R U P A 2
H150 H -0.0773 0.3070 -0.2832 0.139 Uiso 0.51(3) 1 calc R U P A 2
C359 C 0.016(2) 0.4331(19) -0.2484(11) 0.124(10) Uani 0.51(3) 1 d . U P A 2
H151 H 0.0708 0.4213 -0.2544 0.149 Uiso 0.51(3) 1 calc R U P A 2
H152 H -0.0170 0.4208 -0.2813 0.149 Uiso 0.51(3) 1 calc R U P A 2
H153 H 0.0243 0.4823 -0.2288 0.149 Uiso 0.51(3) 1 calc R U P A 2
C360 C -0.1107(15) 0.411(2) -0.2089(8) 0.113(10) Uani 0.51(3) 1 d . U P A 2
H154 H -0.1377 0.3847 -0.1897 0.135 Uiso 0.51(3) 1 calc R U P A 2
H155 H -0.1040 0.4596 -0.1888 0.135 Uiso 0.51(3) 1 calc R U P A 2
H156 H -0.1453 0.3981 -0.2413 0.135 Uiso 0.51(3) 1 calc R U P A 2
C411 C 0.2289(4) 0.2394(3) 0.4119(2) 0.0442(14) Uani 1 1 d . U . . .
C412 C 0.1784(4) 0.2538(3) 0.3785(2) 0.0535(16) Uani 1 1 d . U . . .
H157 H 0.1713 0.2259 0.3430 0.064 Uiso 1 1 calc R U . . .
C413 C 0.1388(4) 0.3068(3) 0.3951(3) 0.0573(17) Uani 1 1 d . U . . .
H158 H 0.1060 0.3154 0.3709 0.069 Uiso 1 1 calc R U . . .
C414 C 0.1454(4) 0.3486(3) 0.4466(3) 0.0521(15) Uani 1 1 d . U . . .
C415 C 0.1972(4) 0.3357(3) 0.4795(3) 0.0569(17) Uani 1 1 d . U . . .
H159 H 0.2053 0.3645 0.5148 0.068 Uiso 1 1 calc R U . . .
C416 C 0.2382(4) 0.2821(3) 0.4628(2) 0.0507(15) Uani 1 1 d . U . . .
H160 H 0.2731 0.2747 0.4868 0.061 Uiso 1 1 calc R U . . .
C417 C 0.0957(5) 0.4043(4) 0.4645(3) 0.0694(19) Uani 1 1 d . U . . .
C418 C 0.1094(7) 0.4488(5) 0.4328(4) 0.101(3) Uani 1 1 d . U . . .
H161 H 0.0772 0.4844 0.4446 0.121 Uiso 1 1 calc R U . . .
H162 H 0.1689 0.4700 0.4369 0.121 Uiso 1 1 calc R U . . .
H163 H 0.0908 0.4204 0.3967 0.121 Uiso 1 1 calc R U . . .
C419 C 0.0021(5) 0.3707(5) 0.4561(4) 0.097(3) Uani 1 1 d . U . . .
H164 H -0.0304 0.4062 0.4674 0.116 Uiso 1 1 calc R U . . .
H165 H -0.0148 0.3429 0.4197 0.116 Uiso 1 1 calc R U . . .
H166 H -0.0082 0.3417 0.4757 0.116 Uiso 1 1 calc R U . . .
C420 C 0.1184(6) 0.4493(4) 0.5210(3) 0.089(3) Uani 1 1 d . U . . .
H167 H 0.0849 0.4842 0.5306 0.107 Uiso 1 1 calc R U . . .
H168 H 0.1070 0.4212 0.5414 0.107 Uiso 1 1 calc R U . . .
H169 H 0.1779 0.4714 0.5275 0.107 Uiso 1 1 calc R U . . .
C421 C 0.3169(4) 0.1670(3) 0.4360(2) 0.0440(14) Uani 1 1 d . U . . .
C422 C 0.3927(4) 0.2101(3) 0.4609(3) 0.0555(16) Uani 1 1 d . U . . .
H170 H 0.4163 0.2460 0.4506 0.067 Uiso 1 1 calc R U . . .
C423 C 0.4345(5) 0.2015(3) 0.5006(3) 0.0600(17) Uani 1 1 d . U . . .
H171 H 0.4866 0.2317 0.5166 0.072 Uiso 1 1 calc R U . . .
C424 C 0.4036(5) 0.1508(3) 0.5181(3) 0.0588(17) Uani 1 1 d . U . . .
C425 C 0.3274(5) 0.1088(4) 0.4927(3) 0.0612(18) Uani 1 1 d . U . . .
H172 H 0.3034 0.0730 0.5031 0.073 Uiso 1 1 calc R U . . .
C426 C 0.2850(4) 0.1167(3) 0.4530(2) 0.0535(16) Uani 1 1 d . U . . .
H173 H 0.2327 0.0868 0.4372 0.064 Uiso 1 1 calc R U . . .
C427 C 0.4502(6) 0.1397(4) 0.5605(3) 0.079(2) Uani 1 1 d . U . . .
C428 C 0.5252(14) 0.1972(10) 0.5874(8) 0.104(7) Uani 0.564(19) 1 d . U P B 1
H174 H 0.5075 0.2408 0.5998 0.125 Uiso 0.564(19) 1 calc R U P B 1
H175 H 0.5502 0.1901 0.6164 0.125 Uiso 0.564(19) 1 calc R U P B 1
H176 H 0.5665 0.1980 0.5635 0.125 Uiso 0.564(19) 1 calc R U P B 1
C429 C 0.4726(15) 0.0737(10) 0.5413(7) 0.104(8) Uani 0.564(19) 1 d . U P B 1
H177 H 0.4225 0.0380 0.5242 0.124 Uiso 0.564(19) 1 calc R U P B 1
H178 H 0.5133 0.0732 0.5169 0.124 Uiso 0.564(19) 1 calc R U P B 1
H179 H 0.4971 0.0653 0.5698 0.124 Uiso 0.564(19) 1 calc R U P B 1
C430 C 0.3881(13) 0.1435(12) 0.6033(6) 0.111(8) Uani 0.564(19) 1 d . U P B 1
H180 H 0.3735 0.1884 0.6159 0.133 Uiso 0.564(19) 1 calc R U P B 1
H181 H 0.3371 0.1079 0.5885 0.133 Uiso 0.564(19) 1 calc R U P B 1
H182 H 0.4156 0.1367 0.6318 0.133 Uiso 0.564(19) 1 calc R U P B 1
C431 C 0.2038(4) 0.1128(3) 0.3612(2) 0.0495(15) Uani 1 1 d . U . . .
C432 C 0.1238(5) 0.1061(4) 0.3740(3) 0.067(2) Uani 1 1 d . U . . .
H183 H 0.1093 0.1435 0.4001 0.080 Uiso 1 1 calc R U . . .
C433 C 0.0630(5) 0.0461(4) 0.3499(3) 0.076(2) Uani 1 1 d . U . . .
H184 H 0.0085 0.0439 0.3602 0.092 Uiso 1 1 calc R U . . .
C434 C 0.0798(5) -0.0099(4) 0.3118(3) 0.071(2) Uani 1 1 d . U . . .
C435 C 0.1605(5) -0.0033(4) 0.2999(3) 0.076(2) Uani 1 1 d . U . . .
H185 H 0.1753 -0.0409 0.2742 0.092 Uiso 1 1 calc R U . . .
C436 C 0.2211(5) 0.0560(3) 0.3240(3) 0.0660(19) Uani 1 1 d . U . . .
H186 H 0.2762 0.0574 0.3147 0.079 Uiso 1 1 calc R U . . .
C437 C 0.0117(6) -0.0755(5) 0.2838(4) 0.097(3) Uani 1 1 d . U . . .
C438 C -0.0618(13) -0.0599(10) 0.2603(10) 0.125(8) Uani 0.61(2) 1 d . U P C 1
H187 H -0.0431 -0.0394 0.2359 0.150 Uiso 0.61(2) 1 calc R U P C 1
H188 H -0.1037 -0.1023 0.2424 0.150 Uiso 0.61(2) 1 calc R U P C 1
H189 H -0.0864 -0.0280 0.2872 0.150 Uiso 0.61(2) 1 calc R U P C 1
C439 C -0.011(2) -0.1068(13) 0.3212(9) 0.163(12) Uani 0.61(2) 1 d . U P C 1
H190 H 0.0386 -0.1158 0.3352 0.195 Uiso 0.61(2) 1 calc R U P C 1
H191 H -0.0353 -0.0755 0.3489 0.195 Uiso 0.61(2) 1 calc R U P C 1
H192 H -0.0526 -0.1497 0.3041 0.195 Uiso 0.61(2) 1 calc R U P C 1
C440 C 0.0439(13) -0.1292(10) 0.2378(11) 0.135(9) Uani 0.61(2) 1 d . U P C 1
H193 H 0.0596 -0.1095 0.2125 0.161 Uiso 0.61(2) 1 calc R U P C 1
H194 H 0.0927 -0.1410 0.2505 0.161 Uiso 0.61(2) 1 calc R U P C 1
H195 H -0.0005 -0.1703 0.2219 0.161 Uiso 0.61(2) 1 calc R U P C 1
C458 C 0.5418(15) 0.1268(15) 0.5432(9) 0.113(9) Uani 0.436(19) 1 d . U P B 2
H196 H 0.5342 0.0872 0.5109 0.135 Uiso 0.436(19) 1 calc R U P B 2
H197 H 0.5731 0.1672 0.5387 0.135 Uiso 0.436(19) 1 calc R U P B 2
H198 H 0.5729 0.1185 0.5697 0.135 Uiso 0.436(19) 1 calc R U P B 2
C459 C 0.4106(18) 0.0751(12) 0.5693(11) 0.106(10) Uani 0.436(19) 1 d . U P B 2
H199 H 0.3990 0.0358 0.5367 0.127 Uiso 0.436(19) 1 calc R U P B 2
H200 H 0.4493 0.0674 0.5927 0.127 Uiso 0.436(19) 1 calc R U P B 2
H201 H 0.3584 0.0809 0.5843 0.127 Uiso 0.436(19) 1 calc R U P B 2
C460 C 0.4683(18) 0.1994(11) 0.6086(8) 0.089(8) Uani 0.436(19) 1 d . U P B 2
H202 H 0.4982 0.1891 0.6344 0.107 Uiso 0.436(19) 1 calc R U P B 2
H203 H 0.5030 0.2379 0.6033 0.107 Uiso 0.436(19) 1 calc R U P B 2
H204 H 0.4158 0.2113 0.6204 0.107 Uiso 0.436(19) 1 calc R U P B 2
C468 C -0.011(3) -0.077(2) 0.2315(14) 0.160(15) Uani 0.39(2) 1 d . U P C 2
H205 H -0.0332 -0.0362 0.2350 0.193 Uiso 0.39(2) 1 calc R U P C 2
H206 H 0.0383 -0.0766 0.2134 0.193 Uiso 0.39(2) 1 calc R U P C 2
H207 H -0.0542 -0.1178 0.2122 0.193 Uiso 0.39(2) 1 calc R U P C 2
C469 C -0.0663(19) -0.0760(17) 0.3140(15) 0.126(12) Uani 0.39(2) 1 d . U P C 2
H208 H -0.0496 -0.0752 0.3478 0.151 Uiso 0.39(2) 1 calc R U P C 2
H209 H -0.0889 -0.0357 0.3180 0.151 Uiso 0.39(2) 1 calc R U P C 2
H210 H -0.1092 -0.1173 0.2952 0.151 Uiso 0.39(2) 1 calc R U P C 2
C470 C 0.046(2) -0.1362(12) 0.2822(19) 0.127(12) Uani 0.39(2) 1 d . U P C 2
H211 H 0.0600 -0.1327 0.3171 0.152 Uiso 0.39(2) 1 calc R U P C 2
H212 H 0.0042 -0.1783 0.2636 0.152 Uiso 0.39(2) 1 calc R U P C 2
H213 H 0.0966 -0.1371 0.2648 0.152 Uiso 0.39(2) 1 calc R U P C 2
C511 C 0.2123(3) 0.1950(3) 0.2096(2) 0.080(2) Uani 1 1 d G U . . .
C512 C 0.1474(4) 0.2043(3) 0.1817(2) 0.095(3) Uani 1 1 d G U . . .
H214 H 0.1584 0.2351 0.1649 0.114 Uiso 1 1 calc R U . . .
C513 C 0.0662(4) 0.1685(4) 0.1786(3) 0.112(3) Uani 1 1 d G U . . .
H215 H 0.0219 0.1749 0.1596 0.134 Uiso 1 1 calc R U . . .
C514 C 0.0500(3) 0.1234(4) 0.2032(3) 0.122(4) Uani 1 1 d G U . . .
H216 H -0.0054 0.0990 0.2011 0.146 Uiso 1 1 calc R U . . .
C515 C 0.1150(5) 0.1141(3) 0.2311(2) 0.107(3) Uani 1 1 d G U . . .
H217 H 0.1039 0.0833 0.2479 0.129 Uiso 1 1 calc R U . . .
C516 C 0.1961(4) 0.1499(3) 0.2342(2) 0.090(2) Uani 1 1 d G U . . .
H218 H 0.2405 0.1436 0.2532 0.108 Uiso 1 1 calc R U . . .
C517 C 0.3010(6) 0.2296(5) 0.2097(4) 0.100(3) Uani 1 1 d . U . . .
H220 H 0.3251 0.2003 0.1809 0.120 Uiso 1 1 calc R U . . .
H219 H 0.3338 0.2376 0.2418 0.120 Uiso 1 1 calc R U . . .
H221 H 0.3017 0.2732 0.2064 0.120 Uiso 1 1 calc R U . . .
C521 C 0.1770(9) 0.1280(10) -0.1131(5) 0.219(7) Uani 1 1 d G U . . .
C522 C 0.1500(11) 0.1872(7) -0.1080(5) 0.232(7) Uani 1 1 d G U . . .
H222 H 0.1880 0.2252 -0.1096 0.278 Uiso 1 1 calc R U . . .
C523 C 0.0675(12) 0.1907(8) -0.1006(5) 0.252(8) Uani 1 1 d G U . . .
H223 H 0.0491 0.2311 -0.0970 0.302 Uiso 1 1 calc R U . . .
C524 C 0.0120(9) 0.1350(12) -0.0982(6) 0.351(12) Uani 1 1 d G U . . .
H224 H -0.0444 0.1374 -0.0932 0.422 Uiso 1 1 calc R U . . .
C525 C 0.0390(14) 0.0759(9) -0.1034(7) 0.355(12) Uani 1 1 d G U . . .
H225 H 0.0010 0.0379 -0.1018 0.426 Uiso 1 1 calc R U . . .
C526 C 0.1215(15) 0.0724(8) -0.1108(6) 0.335(11) Uani 1 1 d G U . . .
H226 H 0.1399 0.0320 -0.1143 0.402 Uiso 1 1 calc R U . . .
C527 C 0.2580(13) 0.1213(12) -0.1148(9) 0.284(10) Uani 1 1 d . U . . .
H227 H 0.2626 0.0844 -0.1469 0.341 Uiso 1 1 calc R U . . .
H228 H 0.2757 0.1106 -0.0859 0.341 Uiso 1 1 calc R U . . .
H229 H 0.2937 0.1641 -0.1129 0.341 Uiso 1 1 calc R U . . .
C531 C 0.5706(6) 0.0310(3) 0.6521(3) 0.112(3) Uani 1 1 d G U . . .
C532 C 0.6554(6) 0.0515(5) 0.6497(3) 0.137(4) Uani 1 1 d G U . . .
H230 H 0.6843 0.0203 0.6277 0.164 Uiso 1 1 calc R U . . .
C533 C 0.6977(5) 0.1178(5) 0.6795(4) 0.162(5) Uani 1 1 d G U . . .
H231 H 0.7556 0.1318 0.6779 0.195 Uiso 1 1 calc R U . . .
C534 C 0.6553(7) 0.1635(4) 0.7116(3) 0.148(4) Uani 1 1 d G U . . .
H232 H 0.6842 0.2087 0.7319 0.178 Uiso 1 1 calc R U . . .
C535 C 0.5706(7) 0.1429(4) 0.7140(3) 0.150(4) Uani 1 1 d G U . . .
H233 H 0.5416 0.1742 0.7359 0.180 Uiso 1 1 calc R U . . .
C536 C 0.5283(5) 0.0767(5) 0.6842(3) 0.128(3) Uani 1 1 d G U . . .
H234 H 0.4703 0.0627 0.6858 0.154 Uiso 1 1 calc R U . . .
C537 C 0.5261(8) -0.0391(6) 0.6197(4) 0.137(4) Uani 1 1 d . U . . .
H236 H 0.5346 -0.0482 0.5839 0.164 Uiso 1 1 calc R U . . .
H235 H 0.4663 -0.0440 0.6231 0.164 Uiso 1 1 calc R U . . .
H237 H 0.5478 -0.0716 0.6305 0.164 Uiso 1 1 calc R U . . .
C541 C 0.8472(4) 0.3705(4) 0.6178(3) 0.111(3) Uani 1 1 d G U . . .
C542 C 0.8107(5) 0.4180(3) 0.6530(3) 0.104(3) Uani 1 1 d G U . . .
H238 H 0.8319 0.4654 0.6618 0.124 Uiso 1 1 calc R U . . .
C543 C 0.7432(4) 0.3963(4) 0.6754(2) 0.106(3) Uani 1 1 d G U . . .
H239 H 0.7182 0.4288 0.6995 0.127 Uiso 1 1 calc R U . . .
C544 C 0.7121(4) 0.3269(4) 0.6626(3) 0.113(3) Uani 1 1 d G U . . .
H240 H 0.6660 0.3121 0.6779 0.136 Uiso 1 1 calc R U . . .
C545 C 0.7486(5) 0.2794(3) 0.6273(3) 0.128(4) Uani 1 1 d G U . . .
H241 H 0.7274 0.2320 0.6185 0.153 Uiso 1 1 calc R U . . .
C546 C 0.8162(5) 0.3011(4) 0.6049(2) 0.115(3) Uani 1 1 d G U . . .
H242 H 0.8411 0.2686 0.5809 0.138 Uiso 1 1 calc R U . . .
C547 C 0.9162(8) 0.3941(8) 0.5957(5) 0.162(5) Uani 1 1 d . U . . .
H245 H 0.9196 0.4422 0.6017 0.194 Uiso 1 1 calc R U . . .
H243 H 0.9090 0.3670 0.5588 0.194 Uiso 1 1 calc R U . . .
H244 H 0.9678 0.3893 0.6113 0.194 Uiso 1 1 calc R U . . .
C551 C 0.6569(7) 0.7999(8) 0.2131(7) 0.215(7) Uani 1 1 d G U . . .
C552 C 0.6827(9) 0.8261(5) 0.2653(7) 0.233(8) Uani 1 1 d G U . . .
H246 H 0.6665 0.8659 0.2873 0.280 Uiso 1 1 calc R U . . .
C553 C 0.7322(8) 0.7940(8) 0.2853(4) 0.198(6) Uani 1 1 d G U . . .
H247 H 0.7499 0.8119 0.3210 0.238 Uiso 1 1 calc R U . . .
C554 C 0.7560(6) 0.7357(8) 0.2531(7) 0.207(6) Uani 1 1 d G U . . .
H248 H 0.7899 0.7138 0.2668 0.248 Uiso 1 1 calc R U . . .
C555 C 0.7302(9) 0.7096(6) 0.2010(6) 0.223(7) Uani 1 1 d G U . . .
H249 H 0.7464 0.6698 0.1790 0.268 Uiso 1 1 calc R U . . .
C556 C 0.6807(9) 0.7416(9) 0.1810(4) 0.227(7) Uani 1 1 d G U . . .
H250 H 0.6630 0.7238 0.1453 0.272 Uiso 1 1 calc R U . . .
C557 C 0.6037(19) 0.8317(14) 0.1909(11) 0.384(16) Uani 1 1 d . U . . .
H252 H 0.5507 0.8310 0.2056 0.461 Uiso 1 1 calc R U . . .
H251 H 0.5927 0.8063 0.1538 0.461 Uiso 1 1 calc R U . . .
H253 H 0.6319 0.8790 0.1982 0.461 Uiso 1 1 calc R U . . .
C561 C 0.7664(7) 0.0837(6) 0.4960(6) 0.196(6) Uani 0.56(2) 1 d G U P D 1
C562 C 0.8188(9) 0.0511(6) 0.4625(4) 0.208(6) Uani 0.56(2) 1 d G U P D 1
H254 H 0.8147 0.0486 0.4283 0.249 Uiso 0.56(2) 1 calc R U P D 1
C563 C 0.8771(7) 0.0223(5) 0.4790(5) 0.189(6) Uani 1 1 d DG U . . .
H255 H 0.9129 0.0000 0.4562 0.227 Uiso 1 1 calc R U . D 1
C564 C 0.8831(6) 0.0260(5) 0.5291(5) 0.169(5) Uani 1 1 d G U . . .
H256 H 0.9230 0.0063 0.5404 0.203 Uiso 1 1 calc R U . . .
C565 C 0.8308(8) 0.0586(5) 0.5626(4) 0.163(5) Uani 1 1 d G U . . .
H257 H 0.8349 0.0611 0.5968 0.196 Uiso 1 1 calc R U . . .
C566 C 0.7724(7) 0.0874(5) 0.5460(5) 0.180(5) Uani 1 1 d G U . . .
H258 H 0.7366 0.1096 0.5689 0.216 Uiso 1 1 calc R U . D 1
C567 C 0.716(3) 0.113(2) 0.4751(17) 0.32(2) Uani 0.56(2) 1 d . U P D 1
H261 H 0.7482 0.1561 0.4755 0.388 Uiso 0.56(2) 1 calc R U P D 1
H259 H 0.6690 0.1212 0.4950 0.388 Uiso 0.56(2) 1 calc R U P D 1
H260 H 0.6950 0.0820 0.4398 0.388 Uiso 0.56(2) 1 calc R U P D 1
C661 C 0.8188(9) 0.0511(6) 0.4625(4) 0.208(6) Uani 0.44(2) 1 d D U P D 2
C662 C 0.7664(7) 0.0837(6) 0.4960(6) 0.196(6) Uani 0.44(2) 1 d . U P D 2
H278 H 0.7265 0.1034 0.4847 0.235 Uiso 0.44(2) 1 calc R U P D 2
C667 C 0.817(3) 0.025(2) 0.4064(7) 0.284(18) Uani 0.44(2) 1 d D U P D 2
H279 H 0.7678 -0.0115 0.3904 0.341 Uiso 0.44(2) 1 calc R U P D 2
H281 H 0.8677 0.0075 0.3968 0.341 Uiso 0.44(2) 1 calc R U P D 2
H280 H 0.8158 0.0623 0.3947 0.341 Uiso 0.44(2) 1 calc R U P D 2
C571 C 0.8846(6) 0.3813(6) 0.3239(4) 0.116(5) Uani 0.567(11) 1 d DG U P E 1
C572 C 0.8988(7) 0.3168(5) 0.3150(4) 0.133(4) Uani 0.567(11) 1 d DG U P E 1
H262 H 0.8621 0.2863 0.3257 0.159 Uiso 0.567(11) 1 calc R U P E 1
C573 C 0.9669(9) 0.2969(5) 0.2906(5) 0.119(5) Uani 0.567(11) 1 d DG U P E 1
H263 H 0.9766 0.2528 0.2846 0.143 Uiso 0.567(11) 1 calc R U P E 1
C574 C 1.0207(8) 0.3416(8) 0.2750(6) 0.141(4) Uani 0.567(11) 1 d DG U P E 1
H264 H 1.0672 0.3280 0.2583 0.169 Uiso 0.567(11) 1 calc R U P E 1
C575 C 1.0064(7) 0.4061(7) 0.2839(5) 0.116(5) Uani 0.567(11) 1 d DG U P E 1
H265 H 1.0432 0.4366 0.2732 0.139 Uiso 0.567(11) 1 calc R U P E 1
C576 C 0.9384(8) 0.4260(5) 0.3083(4) 0.150(4) Uani 0.567(11) 1 d DG U P E 1
H266 H 0.9286 0.4701 0.3144 0.180 Uiso 0.567(11) 1 calc R U P E 1
C577 C 0.8177(16) 0.3946(14) 0.3562(12) 0.175(8) Uani 0.567(11) 1 d D U P E 1
H269 H 0.7747 0.3526 0.3471 0.210 Uiso 0.567(11) 1 calc R U P E 1
H268 H 0.7929 0.4298 0.3510 0.210 Uiso 0.567(11) 1 calc R U P E 1
H267 H 0.8404 0.4104 0.3921 0.210 Uiso 0.567(11) 1 calc R U P E 1
C671 C 0.9509(13) 0.3596(9) 0.2955(8) 0.122(6) Uani 0.433(11) 1 d D U P E 2
C672 C 0.9384(8) 0.4260(5) 0.3083(4) 0.150(4) Uani 0.433(11) 1 d D U P E 2
H282 H 0.9802 0.4551 0.2993 0.180 Uiso 0.433(11) 1 calc R U P E 2
C673 C 0.8778(16) 0.4556(13) 0.3309(11) 0.160(8) Uani 0.433(11) 1 d D U P E 2
H283 H 0.8769 0.5025 0.3404 0.192 Uiso 0.433(11) 1 calc R U P E 2
C674 C 0.817(2) 0.4080(18) 0.3384(18) 0.175(8) Uani 0.433(11) 1 d D U P E 2
H284 H 0.7628 0.4163 0.3435 0.210 Uiso 0.433(11) 1 calc R U P E 2
C675 C 0.8350(15) 0.3485(13) 0.3385(11) 0.146(8) Uani 0.433(11) 1 d D U P E 2
H285 H 0.8007 0.3262 0.3563 0.175 Uiso 0.433(11) 1 calc R U P E 2
C676 C 0.8988(7) 0.3168(5) 0.3150(4) 0.133(4) Uani 0.433(11) 1 d D U P E 2
H286 H 0.9059 0.2731 0.3127 0.159 Uiso 0.433(11) 1 calc R U P E 2
C677 C 1.0164(18) 0.3288(15) 0.2740(14) 0.141(4) Uani 0.433(11) 1 d D U P E 2
H287 H 1.0702 0.3596 0.2907 0.169 Uiso 0.433(11) 1 calc R U P E 2
H288 H 1.0120 0.3196 0.2374 0.169 Uiso 0.433(11) 1 calc R U P E 2
H289 H 1.0126 0.2859 0.2790 0.169 Uiso 0.433(11) 1 calc R U P E 2
C581 C 0.7575(11) 0.1196(10) 0.3353(7) 0.216(9) Uani 0.515(15) 1 d DG U P F 1
C582 C 0.8261(15) 0.1005(10) 0.3112(6) 0.235(7) Uani 0.515(15) 1 d DG U P F 1
H270 H 0.8180 0.0624 0.2796 0.282 Uiso 0.515(15) 1 calc R U P F 1
C583 C 0.9064(12) 0.1371(15) 0.3332(10) 0.200(9) Uani 0.515(15) 1 d DG U P F 1
H271 H 0.9532 0.1240 0.3166 0.240 Uiso 0.515(15) 1 calc R U P F 1
C584 C 0.9181(13) 0.1929(15) 0.3794(11) 0.258(11) Uani 0.515(15) 1 d DG U P F 1
H272 H 0.9730 0.2179 0.3944 0.310 Uiso 0.515(15) 1 calc R U P F 1
C585 C 0.8496(19) 0.2120(10) 0.4036(8) 0.266(13) Uani 0.515(15) 1 d DG U P F 1
H273 H 0.8577 0.2501 0.4351 0.320 Uiso 0.515(15) 1 calc R U P F 1
C586 C 0.7693(16) 0.1754(10) 0.3815(8) 0.271(9) Uani 0.515(15) 1 d DG U P F 1
H274 H 0.7225 0.1885 0.3981 0.325 Uiso 0.515(15) 1 calc R U P F 1
C587 C 0.6712(17) 0.101(2) 0.3124(15) 0.283(12) Uani 0.515(15) 1 d D U P F 1
H276 H 0.6631 0.1297 0.2936 0.340 Uiso 0.515(15) 1 calc R U P F 1
H275 H 0.6341 0.1074 0.3393 0.340 Uiso 0.515(15) 1 calc R U P F 1
H277 H 0.6581 0.0529 0.2888 0.340 Uiso 0.515(15) 1 calc R U P F 1
C681 C 0.8367(16) 0.1619(16) 0.3536(12) 0.243(12) Uani 0.485(15) 1 d D U P F 2
C682 C 0.7693(16) 0.1754(10) 0.3815(8) 0.271(9) Uani 0.485(15) 1 d D U P F 2
H290 H 0.7768 0.2039 0.4168 0.325 Uiso 0.485(15) 1 calc R U P F 2
C683 C 0.6926(18) 0.145(2) 0.3550(15) 0.232(11) Uani 0.485(15) 1 d D U P F 2
H291 H 0.6475 0.1676 0.3574 0.279 Uiso 0.485(15) 1 calc R U P F 2
C684 C 0.688(2) 0.076(2) 0.3234(18) 0.283(12) Uani 0.485(15) 1 d D U P F 2
H292 H 0.6377 0.0441 0.3209 0.340 Uiso 0.485(15) 1 calc R U P F 2
C685 C 0.752(2) 0.0525(14) 0.2957(11) 0.210(10) Uani 0.485(15) 1 d D U P F 2
H293 H 0.7446 0.0086 0.2693 0.252 Uiso 0.485(15) 1 calc R U P F 2
C686 C 0.8261(15) 0.1005(10) 0.3112(6) 0.235(7) Uani 0.485(15) 1 d D U P F 2
H294 H 0.8719 0.0914 0.2922 0.282 Uiso 0.485(15) 1 calc R U P F 2
C687 C 0.917(2) 0.171(2) 0.3807(16) 0.258(11) Uani 0.485(15) 1 d D U P F 2
H297 H 0.9579 0.1601 0.3562 0.310 Uiso 0.485(15) 1 calc R U P F 2
H295 H 0.9354 0.2192 0.4044 0.310 Uiso 0.485(15) 1 calc R U P F 2
H296 H 0.9129 0.1417 0.3998 0.310 Uiso 0.485(15) 1 calc R U P F 2

loop_
_atom_site_aniso_label
_atom_site_aniso_U_11
_atom_site_aniso_U_22
_atom_site_aniso_U_33
_atom_site_aniso_U_23
_atom_site_aniso_U_13
_atom_site_aniso_U_12
I1 0.0592(3) 0.0631(3) 0.0602(3) 0.0345(2) 0.0127(2) 0.0208(2)
I2 0.0540(3) 0.0556(3) 0.0535(3) 0.0236(2) 0.00705(19) 0.0187(2)
I3 0.0700(3) 0.0830(4) 0.0558(3) 0.0298(3) 0.0008(2) 0.0197(3)
S1 0.0447(9) 0.0470(9) 0.0615(10) 0.0267(8) 0.0125(7) 0.0129(8)
S2 0.0554(10) 0.0431(9) 0.0429(9) 0.0182(7) 0.0109(7) 0.0186(8)
O1 0.052(3) 0.043(2) 0.070(3) 0.026(2) 0.006(2) 0.011(2)
O2 0.068(3) 0.046(3) 0.050(3) 0.016(2) 0.022(2) 0.016(2)
O3 0.057(3) 0.077(3) 0.067(3) 0.049(3) 0.024(2) 0.031(3)
O4 0.083(4) 0.041(3) 0.096(4) 0.026(3) 0.046(3) 0.023(3)
N1 0.048(3) 0.043(3) 0.061(3) 0.029(3) 0.015(2) 0.018(2)
N2 0.054(3) 0.040(3) 0.043(3) 0.015(2) 0.011(2) 0.012(2)
N3 0.045(3) 0.042(3) 0.057(3) 0.028(2) 0.015(2) 0.017(2)
N4 0.051(3) 0.038(3) 0.050(3) 0.017(2) 0.015(2) 0.011(2)
N5 0.075(4) 0.062(3) 0.044(3) 0.014(3) 0.017(3) 0.011(3)
C11 0.047(3) 0.044(3) 0.047(3) 0.021(3) 0.015(3) 0.017(3)
C12 0.048(3) 0.042(3) 0.056(4) 0.025(3) 0.013(3) 0.017(3)
C13 0.048(4) 0.059(4) 0.075(5) 0.039(4) 0.021(3) 0.024(3)
C14 0.053(4) 0.064(4) 0.073(5) 0.044(4) 0.021(3) 0.021(4)
C15 0.050(4) 0.050(4) 0.070(4) 0.036(3) 0.014(3) 0.016(3)
C16 0.045(3) 0.046(3) 0.046(4) 0.022(3) 0.010(3) 0.017(3)
C17 0.055(4) 0.044(3) 0.042(3) 0.018(3) 0.011(3) 0.021(3)
C18 0.050(3) 0.040(3) 0.046(3) 0.018(3) 0.010(3) 0.020(3)
C21 0.045(3) 0.042(3) 0.037(3) 0.019(3) 0.007(2) 0.015(3)
C22 0.047(3) 0.044(3) 0.041(3) 0.018(3) 0.007(3) 0.015(3)
C23 0.057(4) 0.050(3) 0.055(4) 0.024(3) 0.019(3) 0.020(3)
C24 0.061(4) 0.047(4) 0.063(4) 0.017(3) 0.026(3) 0.025(3)
C25 0.065(4) 0.040(3) 0.050(4) 0.012(3) 0.017(3) 0.011(3)
C26 0.046(3) 0.046(3) 0.039(3) 0.016(3) 0.007(3) 0.010(3)
C27 0.052(4) 0.044(3) 0.037(3) 0.018(3) 0.004(3) 0.008(3)
C28 0.049(3) 0.041(3) 0.041(3) 0.018(3) 0.010(2) 0.012(3)
C37 0.046(3) 0.037(3) 0.049(4) 0.019(3) 0.008(3) 0.013(3)
C38 0.047(3) 0.042(3) 0.045(3) 0.022(3) 0.010(3) 0.016(3)
C47 0.050(4) 0.040(3) 0.053(4) 0.020(3) 0.013(3) 0.013(3)
C48 0.053(4) 0.039(3) 0.047(3) 0.017(3) 0.012(3) 0.012(3)
C51 0.110(7) 0.071(5) 0.045(4) 0.020(4) 0.016(4) 0.007(5)
C52 0.137(9) 0.112(8) 0.077(6) 0.049(6) 0.004(6) 0.030(6)
C53 0.079(5) 0.055(4) 0.053(4) 0.017(3) 0.021(4) 0.000(4)
C54 0.142(9) 0.075(6) 0.071(6) 0.014(5) 0.020(6) -0.024(6)
C55 0.104(7) 0.119(7) 0.089(6) 0.047(6) 0.041(5) 0.056(6)
C56 0.136(10) 0.229(14) 0.133(9) 0.105(10) 0.050(8) 0.109(10)
C57 0.090(6) 0.063(4) 0.051(4) 0.014(3) 0.017(4) -0.014(4)
C58 0.142(10) 0.122(8) 0.082(7) 0.034(6) 0.014(6) -0.056(7)
C111 0.044(3) 0.038(3) 0.049(4) 0.020(3) 0.007(2) 0.018(3)
C112 0.054(4) 0.039(3) 0.048(4) 0.015(3) 0.008(3) 0.012(3)
C113 0.047(3) 0.052(4) 0.054(4) 0.020(3) 0.013(3) 0.021(3)
C114 0.048(4) 0.055(4) 0.061(4) 0.016(3) 0.005(3) 0.017(3)
C115 0.049(4) 0.051(4) 0.059(4) 0.011(3) 0.000(3) 0.009(3)
C116 0.051(4) 0.046(3) 0.050(4) 0.015(3) 0.004(3) 0.022(3)
C117 0.044(4) 0.082(5) 0.089(5) 0.015(4) 0.012(4) 0.003(4)
C118 0.082(7) 0.141(9) 0.120(7) 0.055(6) 0.030(6) -0.011(6)
C119 0.057(5) 0.138(8) 0.144(9) 0.020(7) 0.017(6) 0.032(6)
C120 0.068(6) 0.108(7) 0.141(8) -0.008(6) 0.039(6) -0.020(5)
C121 0.049(4) 0.036(3) 0.048(3) 0.018(3) 0.011(3) 0.013(3)
C122 0.069(5) 0.060(4) 0.052(4) 0.025(3) 0.013(3) 0.029(4)
C123 0.081(5) 0.061(4) 0.048(4) 0.022(3) 0.012(3) 0.026(4)
C124 0.059(4) 0.037(3) 0.055(3) 0.013(3) 0.017(3) 0.009(3)
C125 0.058(4) 0.039(3) 0.062(4) 0.017(3) 0.017(3) 0.017(3)
C126 0.058(4) 0.040(3) 0.055(4) 0.021(3) 0.015(3) 0.017(3)
C127 0.082(5) 0.051(4) 0.056(4) 0.008(3) 0.026(3) 0.010(4)
C128 0.150(7) 0.106(7) 0.048(4) 0.013(4) 0.009(5) 0.065(6)
C129 0.207(10) 0.088(6) 0.126(9) -0.018(6) 0.125(8) -0.037(7)
C130 0.119(7) 0.074(5) 0.060(5) -0.002(4) 0.008(5) 0.053(5)
C131 0.049(3) 0.037(3) 0.045(3) 0.016(3) 0.007(3) 0.016(3)
C132 0.046(4) 0.050(4) 0.060(4) 0.030(3) 0.009(3) 0.008(3)
C133 0.050(4) 0.066(4) 0.054(4) 0.033(3) 0.009(3) 0.008(3)
C134 0.052(3) 0.051(4) 0.049(4) 0.015(3) 0.005(3) 0.016(3)
C135 0.043(4) 0.050(4) 0.065(4) 0.023(3) 0.010(3) 0.013(3)
C136 0.050(4) 0.052(4) 0.059(4) 0.026(3) 0.012(3) 0.018(3)
C137 0.049(4) 0.069(4) 0.056(4) 0.022(3) 0.002(3) 0.018(4)
C138 0.079(5) 0.091(5) 0.054(4) 0.023(4) -0.002(4) 0.019(5)
C139 0.101(6) 0.082(5) 0.075(5) 0.033(4) 0.000(5) 0.039(5)
C140 0.057(4) 0.143(8) 0.088(6) 0.061(6) 0.000(4) 0.025(5)
C211 0.054(4) 0.036(3) 0.042(3) 0.014(3) 0.007(3) 0.012(3)
C212 0.052(4) 0.051(4) 0.042(3) 0.019(3) 0.007(3) 0.017(3)
C213 0.049(4) 0.061(4) 0.049(4) 0.023(3) 0.008(3) 0.017(3)
C214 0.049(3) 0.053(4) 0.042(3) 0.018(3) 0.009(3) 0.009(3)
C215 0.058(4) 0.055(4) 0.037(3) 0.018(3) 0.004(3) 0.014(3)
C216 0.045(3) 0.049(4) 0.045(3) 0.018(3) 0.004(3) 0.013(3)
C217 0.060(4) 0.078(5) 0.044(4) 0.023(3) 0.015(3) 0.022(4)
C218 0.058(4) 0.117(7) 0.062(5) 0.030(5) 0.018(3) 0.025(4)
C219 0.077(5) 0.097(5) 0.046(4) 0.015(4) 0.015(3) 0.026(5)
C220 0.078(5) 0.099(6) 0.067(5) 0.041(4) 0.018(4) 0.009(5)
C221 0.052(4) 0.043(3) 0.039(3) 0.016(3) 0.009(3) 0.015(3)
C222 0.061(4) 0.047(4) 0.046(4) 0.022(3) 0.008(3) 0.009(3)
C223 0.055(4) 0.059(4) 0.046(4) 0.022(3) 0.005(3) 0.010(3)
C224 0.066(4) 0.066(4) 0.048(4) 0.030(3) 0.010(3) 0.019(4)
C225 0.086(5) 0.060(4) 0.060(5) 0.036(4) 0.007(3) 0.006(4)
C226 0.067(5) 0.052(4) 0.054(4) 0.026(3) 0.001(3) 0.006(3)
C227 0.088(5) 0.084(5) 0.062(5) 0.041(4) 0.009(4) 0.037(4)
C228 0.164(10) 0.102(6) 0.097(6) 0.048(5) -0.058(6) 0.004(6)
C229 0.157(10) 0.329(18) 0.135(9) 0.158(10) 0.072(8) 0.169(12)
C230 0.144(8) 0.102(6) 0.084(6) 0.062(5) -0.010(5) 0.025(6)
C231 0.054(3) 0.041(3) 0.043(3) 0.017(3) 0.007(3) 0.014(3)
C232 0.055(4) 0.046(3) 0.050(4) 0.020(3) 0.008(3) 0.014(3)
C233 0.064(4) 0.039(3) 0.051(4) 0.014(3) 0.006(3) 0.009(3)
C234 0.059(4) 0.055(4) 0.061(4) 0.020(3) 0.010(3) 0.009(3)
C235 0.053(4) 0.062(4) 0.088(6) 0.013(4) 0.016(4) 0.014(3)
C236 0.060(4) 0.049(4) 0.070(5) 0.011(3) 0.015(3) 0.015(3)
C237 0.066(5) 0.063(4) 0.085(6) 0.016(4) 0.014(4) -0.003(4)
C238 0.140(10) 0.236(13) 0.137(9) 0.096(10) -0.063(7) -0.112(9)
C239 0.075(8) 0.072(6) 0.44(2) 0.022(9) 0.043(10) -0.007(5)
C240 0.096(7) 0.140(9) 0.137(8) 0.027(7) 0.040(6) -0.029(7)
C311 0.038(3) 0.035(3) 0.045(3) 0.017(3) 0.009(2) 0.013(3)
C312 0.035(3) 0.042(3) 0.047(3) 0.021(3) 0.006(2) 0.008(3)
C313 0.044(3) 0.046(3) 0.048(3) 0.024(3) 0.006(3) 0.014(3)
C314 0.049(3) 0.046(3) 0.056(4) 0.027(3) 0.011(3) 0.010(3)
C315 0.048(4) 0.055(4) 0.058(4) 0.026(3) -0.001(3) -0.005(3)
C316 0.048(4) 0.052(4) 0.044(4) 0.022(3) 0.001(3) 0.009(3)
C317 0.059(4) 0.064(4) 0.068(4) 0.037(4) 0.008(3) -0.004(4)
C318 0.147(9) 0.193(10) 0.088(6) 0.090(6) -0.007(6) -0.069(9)
C319 0.268(15) 0.075(5) 0.200(11) 0.087(6) 0.147(11) 0.053(7)
C320 0.072(5) 0.150(9) 0.145(9) 0.101(8) 0.032(5) 0.012(6)
C321 0.042(3) 0.046(3) 0.041(3) 0.021(3) 0.008(2) 0.011(3)
C322 0.068(4) 0.050(4) 0.048(4) 0.019(3) 0.010(3) 0.026(3)
C323 0.073(5) 0.060(4) 0.039(3) 0.015(3) 0.009(3) 0.022(4)
C324 0.058(4) 0.064(4) 0.044(3) 0.026(3) 0.006(3) 0.015(3)
C325 0.060(4) 0.062(4) 0.055(4) 0.032(3) 0.008(3) 0.029(4)
C326 0.053(4) 0.050(4) 0.041(3) 0.020(3) 0.008(3) 0.018(3)
C327 0.077(5) 0.093(5) 0.046(4) 0.027(4) -0.005(3) 0.013(4)
C328 0.099(16) 0.109(13) 0.091(16) 0.040(13) -0.032(11) -0.002(11)
C329 0.110(14) 0.18(3) 0.049(9) 0.052(16) 0.003(8) 0.038(14)
C330 0.123(18) 0.113(14) 0.072(13) 0.034(11) -0.038(11) 0.034(12)
C331 0.043(3) 0.040(3) 0.041(3) 0.018(2) 0.004(2) 0.014(3)
C332 0.047(4) 0.044(3) 0.056(4) 0.021(3) 0.013(3) 0.012(3)
C333 0.058(4) 0.047(3) 0.052(4) 0.021(3) 0.015(3) 0.019(3)
C334 0.048(4) 0.043(3) 0.054(4) 0.019(3) 0.003(3) 0.011(3)
C335 0.054(4) 0.051(4) 0.065(4) 0.026(3) 0.013(3) 0.007(3)
C336 0.055(4) 0.050(3) 0.058(4) 0.019(3) 0.023(3) 0.008(3)
C337 0.071(5) 0.044(3) 0.064(4) 0.020(3) 0.004(3) 0.012(3)
C338 0.200(10) 0.046(5) 0.156(10) 0.005(5) 0.110(9) 0.020(6)
C339 0.150(8) 0.060(5) 0.130(9) 0.011(5) -0.072(7) 0.007(6)
C340 0.131(8) 0.052(4) 0.080(6) 0.027(4) 0.001(5) 0.016(5)
C358 0.14(2) 0.106(9) 0.077(14) 0.016(8) -0.046(14) 0.028(12)
C359 0.145(17) 0.17(2) 0.074(15) 0.083(17) -0.016(12) 0.001(17)
C360 0.089(11) 0.17(2) 0.079(13) 0.038(13) -0.025(8) 0.044(14)
C411 0.048(4) 0.038(3) 0.049(3) 0.019(3) 0.012(3) 0.008(3)
C412 0.061(4) 0.055(4) 0.043(4) 0.016(3) 0.005(3) 0.016(3)
C413 0.059(4) 0.061(4) 0.056(4) 0.024(3) 0.005(3) 0.020(3)
C414 0.055(4) 0.045(4) 0.058(4) 0.021(3) 0.010(3) 0.012(3)
C415 0.070(5) 0.055(4) 0.046(4) 0.015(3) 0.012(3) 0.024(3)
C416 0.059(4) 0.050(4) 0.050(4) 0.022(3) 0.011(3) 0.021(3)
C417 0.076(5) 0.058(4) 0.080(5) 0.024(4) 0.013(4) 0.033(4)
C418 0.137(8) 0.079(6) 0.110(7) 0.045(5) 0.024(6) 0.059(6)
C419 0.071(5) 0.100(7) 0.112(7) 0.023(5) 0.016(5) 0.039(5)
C420 0.100(6) 0.079(6) 0.082(5) 0.010(4) 0.021(5) 0.046(5)
C421 0.049(4) 0.037(3) 0.047(3) 0.013(3) 0.009(3) 0.017(3)
C422 0.056(4) 0.050(4) 0.064(4) 0.027(3) 0.008(3) 0.010(3)
C423 0.061(4) 0.052(4) 0.064(4) 0.020(3) 0.000(3) 0.012(3)
C424 0.074(5) 0.049(4) 0.056(4) 0.019(3) 0.004(3) 0.023(3)
C425 0.076(5) 0.052(4) 0.060(4) 0.028(3) 0.008(3) 0.012(3)
C426 0.064(4) 0.043(4) 0.054(4) 0.020(3) 0.007(3) 0.009(3)
C427 0.098(6) 0.074(5) 0.072(5) 0.035(4) -0.008(4) 0.029(4)
C428 0.116(13) 0.096(11) 0.102(16) 0.046(11) -0.036(10) 0.024(10)
C429 0.13(2) 0.095(10) 0.099(14) 0.043(10) -0.009(11) 0.056(12)
C430 0.137(14) 0.15(2) 0.077(10) 0.066(13) 0.013(9) 0.058(13)
C431 0.057(4) 0.044(3) 0.048(4) 0.020(3) 0.006(3) 0.008(3)
C432 0.062(4) 0.050(4) 0.077(5) 0.013(4) 0.013(4) 0.007(3)
C433 0.057(4) 0.060(4) 0.099(6) 0.023(4) 0.010(4) -0.001(4)
C434 0.079(5) 0.053(4) 0.072(5) 0.026(3) -0.004(4) -0.003(4)
C435 0.088(5) 0.049(4) 0.071(5) 0.005(4) 0.010(4) 0.003(4)
C436 0.073(5) 0.054(4) 0.063(5) 0.013(3) 0.018(4) 0.010(3)
C437 0.092(6) 0.068(5) 0.106(7) 0.022(4) -0.011(5) -0.013(4)
C438 0.084(11) 0.101(13) 0.143(18) 0.010(11) -0.027(10) -0.006(8)
C439 0.18(2) 0.115(17) 0.158(15) 0.068(12) -0.020(14) -0.078(16)
C440 0.113(13) 0.077(11) 0.149(16) -0.014(10) -0.014(11) -0.004(9)
C458 0.091(12) 0.13(2) 0.112(18) 0.034(15) -0.017(11) 0.039(14)
C459 0.130(19) 0.091(13) 0.11(2) 0.064(14) -0.034(16) 0.016(14)
C460 0.12(2) 0.081(11) 0.072(10) 0.034(8) -0.028(11) 0.031(14)
C468 0.16(3) 0.15(3) 0.110(14) 0.028(18) -0.055(15) -0.05(2)
C469 0.076(14) 0.10(2) 0.17(2) 0.029(18) 0.001(14) -0.015(11)
C470 0.13(2) 0.047(9) 0.17(3) 0.019(15) 0.028(19) -0.004(11)
C511 0.098(5) 0.074(5) 0.065(5) 0.015(4) 0.009(4) 0.036(4)
C512 0.103(5) 0.095(6) 0.104(7) 0.048(5) 0.011(5) 0.042(5)
C513 0.101(6) 0.127(8) 0.134(8) 0.070(7) 0.019(6) 0.044(6)
C514 0.105(6) 0.144(9) 0.143(9) 0.078(7) 0.030(6) 0.037(7)
C515 0.123(7) 0.124(8) 0.092(7) 0.054(6) 0.023(6) 0.040(6)
C516 0.113(6) 0.104(7) 0.063(5) 0.031(4) 0.012(5) 0.052(5)
C517 0.110(6) 0.091(6) 0.089(7) 0.021(5) -0.006(5) 0.029(5)
C521 0.226(12) 0.209(12) 0.178(13) 0.032(12) -0.014(12) 0.043(9)
C522 0.240(12) 0.249(12) 0.173(13) 0.032(12) -0.041(11) 0.091(11)
C523 0.223(13) 0.258(13) 0.214(15) 0.032(12) -0.027(13) 0.046(11)
C524 0.378(17) 0.374(19) 0.34(2) 0.184(17) 0.099(16) 0.066(12)
C525 0.355(16) 0.374(16) 0.39(2) 0.217(17) 0.123(17) 0.049(13)
C526 0.358(16) 0.348(15) 0.34(2) 0.192(16) 0.101(17) 0.046(12)
C527 0.245(13) 0.31(2) 0.27(2) 0.058(18) -0.002(18) 0.113(14)
C531 0.167(8) 0.124(7) 0.082(6) 0.058(5) 0.021(6) 0.078(6)
C532 0.166(8) 0.147(8) 0.121(9) 0.057(7) 0.023(7) 0.073(7)
C533 0.176(9) 0.165(10) 0.150(11) 0.054(8) 0.007(8) 0.061(7)
C534 0.212(10) 0.135(8) 0.112(9) 0.052(6) -0.009(8) 0.065(7)
C535 0.218(10) 0.144(8) 0.106(8) 0.047(6) 0.025(8) 0.081(9)
C536 0.180(9) 0.140(7) 0.097(8) 0.056(6) 0.025(6) 0.087(7)
C537 0.201(11) 0.124(7) 0.113(9) 0.058(6) 0.020(8) 0.073(7)
C541 0.096(7) 0.140(7) 0.105(7) 0.054(6) -0.003(5) 0.036(6)
C542 0.105(7) 0.117(7) 0.091(7) 0.035(5) -0.025(4) 0.045(5)
C543 0.106(7) 0.124(6) 0.085(6) 0.031(6) -0.020(5) 0.044(6)
C544 0.123(8) 0.135(7) 0.089(7) 0.049(6) -0.005(5) 0.040(6)
C545 0.128(9) 0.122(7) 0.124(9) 0.039(6) -0.005(6) 0.029(6)
C546 0.117(8) 0.122(6) 0.111(8) 0.039(6) 0.004(6) 0.050(6)
C547 0.127(10) 0.228(14) 0.184(13) 0.132(11) 0.032(8) 0.052(9)
C551 0.214(15) 0.213(13) 0.265(13) 0.140(11) 0.066(11) 0.051(10)
C552 0.192(15) 0.247(14) 0.269(12) 0.108(11) 0.043(12) 0.044(11)
C553 0.146(12) 0.193(13) 0.240(12) 0.085(9) 0.034(9) -0.005(9)
C554 0.151(12) 0.204(13) 0.256(13) 0.093(11) 0.053(11) 0.003(9)
C555 0.198(14) 0.237(14) 0.250(12) 0.095(10) 0.091(12) 0.069(11)
C556 0.215(15) 0.228(14) 0.264(12) 0.126(10) 0.079(11) 0.035(11)
C557 0.44(3) 0.39(3) 0.45(3) 0.27(2) 0.02(2) 0.17(2)
C561 0.201(11) 0.178(11) 0.213(10) 0.083(9) 0.022(9) 0.036(8)
C562 0.209(12) 0.202(12) 0.202(9) 0.080(9) 0.040(8) 0.014(9)
C563 0.174(12) 0.146(11) 0.206(10) 0.035(10) 0.039(10) 0.002(8)
C564 0.126(9) 0.129(10) 0.220(11) 0.055(9) 0.020(8) -0.025(7)
C565 0.153(11) 0.130(10) 0.181(10) 0.055(8) 0.015(8) -0.020(8)
C566 0.200(12) 0.125(10) 0.192(9) 0.043(9) 0.025(10) 0.022(8)
C567 0.32(3) 0.37(4) 0.34(3) 0.18(3) 0.00(2) 0.14(3)
C661 0.209(12) 0.202(12) 0.202(9) 0.080(9) 0.040(8) 0.014(9)
C662 0.201(11) 0.178(11) 0.213(10) 0.083(9) 0.022(9) 0.036(8)
C667 0.37(4) 0.30(4) 0.213(12) 0.15(2) 0.10(2) 0.03(3)
C571 0.079(10) 0.172(11) 0.081(11) 0.036(10) -0.026(7) 0.020(9)
C572 0.132(8) 0.149(7) 0.096(7) 0.036(6) -0.001(6) 0.005(6)
C573 0.121(12) 0.119(11) 0.090(12) 0.024(9) -0.022(8) 0.002(8)
C574 0.142(9) 0.174(10) 0.102(8) 0.055(8) 0.007(6) 0.020(8)
C575 0.120(11) 0.144(11) 0.074(10) 0.056(10) -0.020(7) -0.016(9)
C576 0.146(9) 0.151(8) 0.146(10) 0.061(7) -0.027(6) 0.018(7)
C577 0.153(10) 0.235(14) 0.137(17) 0.059(11) 0.003(10) 0.074(9)
C671 0.118(13) 0.139(12) 0.094(14) 0.036(11) -0.038(9) 0.022(10)
C672 0.146(9) 0.151(8) 0.146(10) 0.061(7) -0.027(6) 0.018(7)
C673 0.172(15) 0.147(14) 0.151(18) 0.041(13) -0.046(12) 0.060(11)
C674 0.153(10) 0.235(14) 0.137(17) 0.059(11) 0.003(10) 0.074(9)
C675 0.141(15) 0.130(13) 0.112(16) -0.004(12) -0.026(11) 0.015(11)
C676 0.132(8) 0.149(7) 0.096(7) 0.036(6) -0.001(6) 0.005(6)
C677 0.142(9) 0.174(10) 0.102(8) 0.055(8) 0.007(6) 0.020(8)
C581 0.255(12) 0.241(18) 0.212(15) 0.177(10) 0.028(11) 0.008(14)
C582 0.272(11) 0.235(12) 0.237(12) 0.137(9) 0.003(9) 0.055(9)
C583 0.245(12) 0.216(17) 0.204(16) 0.145(11) -0.014(13) 0.079(13)
C584 0.266(11) 0.212(17) 0.299(16) 0.098(11) 0.006(11) 0.066(12)
C585 0.267(15) 0.24(2) 0.29(2) 0.102(13) 0.038(14) 0.041(15)
C586 0.270(11) 0.265(13) 0.291(13) 0.122(9) 0.030(9) 0.059(10)
C587 0.276(11) 0.288(16) 0.297(18) 0.126(13) 0.013(11) 0.065(12)
C681 0.265(13) 0.249(18) 0.232(19) 0.126(12) 0.011(10) 0.032(16)
C682 0.270(11) 0.265(13) 0.291(13) 0.122(9) 0.030(9) 0.059(10)
C683 0.271(13) 0.258(17) 0.21(2) 0.149(13) 0.028(14) 0.045(16)
C684 0.276(11) 0.288(16) 0.297(18) 0.126(13) 0.013(11) 0.065(12)
C685 0.262(16) 0.240(16) 0.185(18) 0.151(12) -0.007(13) 0.048(11)
C686 0.272(11) 0.235(12) 0.237(12) 0.137(9) 0.003(9) 0.055(9)
C687 0.266(11) 0.212(17) 0.299(16) 0.098(11) 0.006(11) 0.066(12)

loop_
_atom_type_symbol
_atom_type_description
_atom_type_scat_dispersion_real
_atom_type_scat_dispersion_imag
_atom_type_scat_source
C C 0.0033 0.0016 'International Tables Vol C Tables 4.2.6.8 and 6.1.1.4'
H H 0.0000 0.0000 'International Tables Vol C Tables 4.2.6.8 and 6.1.1.4'
I I -0.4742 1.8119 'International Tables Vol C Tables 4.2.6.8 and 6.1.1.4'
N N 0.0061 0.0033 'International Tables Vol C Tables 4.2.6.8 and 6.1.1.4'
O O 0.0106 0.0060 'International Tables Vol C Tables 4.2.6.8 and 6.1.1.4'
S S 0.1246 0.1234 'International Tables Vol C Tables 4.2.6.8 and 6.1.1.4'

loop_
_geom_angle_atom_site_label_1
_geom_angle_atom_site_label_2
_geom_angle_atom_site_label_3
_geom_angle
S2 I2 I3 170.67(4)
C11 S1 I1 104.7(2)
C21 S2 I2 96.65(19)
C17 N1 C12 126.0(5)
C17 N1 H1 117.0
C12 N1 H1 117.0
C27 N2 C22 128.2(5)
C27 N2 H2 115.9
C22 N2 H2 115.9
C37 N3 C16 125.9(5)
C37 N3 H3 117.0
C16 N3 H3 117.0
C47 N4 C26 128.3(5)
C47 N4 H4 115.9
C26 N4 H4 115.9
C55 N5 C53 110.6(6)
C55 N5 C57 112.0(7)
C53 N5 C57 105.8(5)
C55 N5 C51 106.8(6)
C53 N5 C51 111.5(6)
C57 N5 C51 110.2(6)
C12 C11 C16 119.2(5)
C12 C11 S1 120.4(5)
C16 C11 S1 120.3(4)
C11 C12 C13 120.3(5)
C11 C12 N1 118.6(5)
C13 C12 N1 121.0(5)
C14 C13 C12 119.2(6)
C14 C13 H5 120.4
C12 C13 H5 120.4
C13 C14 C15 122.4(6)
C13 C14 H6 118.8
C15 C14 H6 118.8
C14 C15 C16 119.9(6)
C14 C15 H7 120.1
C16 C15 H7 120.1
C15 C16 N3 122.3(5)
C15 C16 C11 119.0(5)
N3 C16 C11 118.7(5)
O1 C17 N1 123.0(6)
O1 C17 C18 121.5(5)
N1 C17 C18 115.4(6)
C131 C18 C111 109.7(5)
C131 C18 C121 110.4(5)
C111 C18 C121 110.0(5)
C131 C18 C17 108.9(5)
C111 C18 C17 113.0(5)
C121 C18 C17 104.8(5)
C26 C21 C22 119.0(5)
C26 C21 S2 120.3(4)
C22 C21 S2 120.7(4)
C23 C22 N2 123.1(6)
C23 C22 C21 120.1(6)
N2 C22 C21 116.8(5)
C24 C23 C22 119.3(6)
C24 C23 H8 120.3
C22 C23 H8 120.3
C23 C24 C25 122.3(6)
C23 C24 H9 118.8
C25 C24 H9 118.8
C24 C25 C26 119.6(6)
C24 C25 H10 120.2
C26 C25 H10 120.2
C25 C26 N4 122.8(6)
C25 C26 C21 119.6(6)
N4 C26 C21 117.6(5)
O2 C27 N2 122.2(6)
O2 C27 C28 121.9(5)
N2 C27 C28 115.7(5)
C221 C28 C231 110.4(5)
C221 C28 C211 110.3(5)
C231 C28 C211 109.0(5)
C221 C28 C27 105.1(5)
C231 C28 C27 111.5(5)
C211 C28 C27 110.5(5)
O3 C37 N3 122.7(6)
O3 C37 C38 119.6(5)
N3 C37 C38 117.8(5)
C311 C38 C321 109.4(5)
C311 C38 C331 110.1(5)
C321 C38 C331 110.4(5)
C311 C38 C37 113.5(5)
C321 C38 C37 105.5(5)
C331 C38 C37 107.9(5)
O4 C47 N4 122.4(6)
O4 C47 C48 120.8(5)
N4 C47 C48 116.5(5)
C411 C48 C431 109.5(5)
C411 C48 C421 112.2(5)
C431 C48 C421 109.1(5)
C411 C48 C47 110.9(5)
C431 C48 C47 111.0(5)
C421 C48 C47 104.0(5)
C52 C51 N5 115.0(6)
C52 C51 H11 108.5
N5 C51 H11 108.5
C52 C51 H12 108.5
N5 C51 H12 108.5
H11 C51 H12 107.5
C51 C52 H14 109.5
C51 C52 H15 109.5
H14 C52 H15 109.5
C51 C52 H13 109.5
H14 C52 H13 109.5
H15 C52 H13 109.5
N5 C53 C54 116.0(6)
N5 C53 H16 108.3
C54 C53 H16 108.3
N5 C53 H17 108.3
C54 C53 H17 108.3
H16 C53 H17 107.4
C53 C54 H19 109.5
C53 C54 H18 109.5
H19 C54 H18 109.5
C53 C54 H20 109.5
H19 C54 H20 109.5
H18 C54 H20 109.5
N5 C55 C56 116.5(8)
N5 C55 H22 108.2
C56 C55 H22 108.2
N5 C55 H21 108.2
C56 C55 H21 108.2
H22 C55 H21 107.3
C55 C56 H24 109.5
C55 C56 H25 109.5
H24 C56 H25 109.5
C55 C56 H23 109.5
H24 C56 H23 109.5
H25 C56 H23 109.5
N5 C57 C58 114.3(7)
N5 C57 H26 108.7
C58 C57 H26 108.7
N5 C57 H27 108.7
C58 C57 H27 108.7
H26 C57 H27 107.6
C57 C58 H29 109.5
C57 C58 H28 109.5
H29 C58 H28 109.5
C57 C58 H30 109.5
H29 C58 H30 109.5
H28 C58 H30 109.5
C116 C111 C112 116.9(6)
C116 C111 C18 121.7(5)
C112 C111 C18 121.2(5)
C113 C112 C111 121.8(6)
C113 C112 H31 119.1
C111 C112 H31 119.1
C112 C113 C114 121.3(6)
C112 C113 H32 119.4
C114 C113 H32 119.4
C115 C114 C113 116.8(6)
C115 C114 C117 123.7(6)
C113 C114 C117 119.5(6)
C114 C115 C116 122.2(6)
C114 C115 H33 118.9
C116 C115 H33 118.9
C111 C116 C115 121.1(6)
C111 C116 H34 119.5
C115 C116 H34 119.5
C120 C117 C119 110.2(8)
C120 C117 C114 112.0(7)
C119 C117 C114 110.5(8)
C120 C117 C118 108.3(9)
C119 C117 C118 106.8(8)
C114 C117 C118 108.9(6)
C117 C118 H35 109.5
C117 C118 H36 109.5
H35 C118 H36 109.5
C117 C118 H37 109.5
H35 C118 H37 109.5
H36 C118 H37 109.5
C117 C119 H38 109.5
C117 C119 H39 109.5
H38 C119 H39 109.5
C117 C119 H40 109.5
H38 C119 H40 109.5
H39 C119 H40 109.5
C117 C120 H41 109.5
C117 C120 H42 109.5
H41 C120 H42 109.5
C117 C120 H43 109.5
H41 C120 H43 109.5
H42 C120 H43 109.5
C126 C121 C122 117.1(6)
C126 C121 C18 121.8(5)
C122 C121 C18 121.0(5)
C121 C122 C123 120.6(6)
C121 C122 H44 119.7
C123 C122 H44 119.7
C124 C123 C122 122.1(7)
C124 C123 H45 118.9
C122 C123 H45 118.9
C123 C124 C125 116.7(6)
C123 C124 C127 121.6(7)
C125 C124 C127 121.6(6)
C126 C125 C124 121.9(6)
C126 C125 H46 119.1
C124 C125 H46 119.1
C125 C126 C121 121.5(6)
C125 C126 H47 119.2
C121 C126 H47 119.2
C129 C127 C130 110.3(8)
C129 C127 C128 108.7(9)
C130 C127 C128 106.9(6)
C129 C127 C124 108.5(6)
C130 C127 C124 112.2(6)
C128 C127 C124 110.1(6)
C127 C128 H48 109.5
C127 C128 H49 109.5
H48 C128 H49 109.5
C127 C128 H50 109.5
H48 C128 H50 109.5
H49 C128 H50 109.5
C127 C129 H51 109.5
C127 C129 H52 109.5
H51 C129 H52 109.5
C127 C129 H53 109.5
H51 C129 H53 109.5
H52 C129 H53 109.5
C127 C130 H54 109.5
C127 C130 H55 109.5
H54 C130 H55 109.5
C127 C130 H56 109.5
H54 C130 H56 109.5
H55 C130 H56 109.5
C132 C131 C136 116.4(6)
C132 C131 C18 122.6(6)
C136 C131 C18 120.8(5)
C131 C132 C133 122.0(6)
C131 C132 H57 119.0
C133 C132 H57 119.0
C134 C133 C132 122.1(6)
C134 C133 H58 118.9
C132 C133 H58 118.9
C133 C134 C135 115.6(6)
C133 C134 C137 120.3(6)
C135 C134 C137 124.1(6)
C136 C135 C134 122.7(6)
C136 C135 H59 118.6
C134 C135 H59 118.6
C135 C136 C131 121.0(6)
C135 C136 H60 119.5
C131 C136 H60 119.5
C139 C137 C138 107.9(6)
C139 C137 C140 108.5(7)
C138 C137 C140 108.8(6)
C139 C137 C134 109.6(6)
C138 C137 C134 109.8(6)
C140 C137 C134 112.2(6)
C137 C138 H61 109.5
C137 C138 H62 109.5
H61 C138 H62 109.5
C137 C138 H63 109.5
H61 C138 H63 109.5
H62 C138 H63 109.5
C137 C139 H64 109.5
C137 C139 H65 109.5
H64 C139 H65 109.5
C137 C139 H66 109.5
H64 C139 H66 109.5
H65 C139 H66 109.5
C137 C140 H67 109.5
C137 C140 H68 109.5
H67 C140 H68 109.5
C137 C140 H69 109.5
H67 C140 H69 109.5
H68 C140 H69 109.5
C212 C211 C216 117.6(6)
C212 C211 C28 122.8(5)
C216 C211 C28 119.7(6)
C211 C212 C213 121.2(6)
C211 C212 H70 119.4
C213 C212 H70 119.4
C214 C213 C212 121.6(6)
C214 C213 H71 119.2
C212 C213 H71 119.2
C213 C214 C215 116.9(6)
C213 C214 C217 122.7(6)
C215 C214 C217 120.4(6)
C216 C215 C214 121.6(6)
C216 C215 H72 119.2
C214 C215 H72 119.2
C215 C216 C211 121.1(6)
C215 C216 H73 119.4
C211 C216 H73 119.4
C219 C217 C218 109.1(6)
C219 C217 C220 109.0(6)
C218 C217 C220 110.1(7)
C219 C217 C214 108.7(6)
C218 C217 C214 111.6(6)
C220 C217 C214 108.3(6)
C217 C218 H74 109.5
C217 C218 H75 109.5
H74 C218 H75 109.5
C217 C218 H76 109.5
H74 C218 H76 109.5
H75 C218 H76 109.5
C217 C219 H77 109.5
C217 C219 H78 109.5
H77 C219 H78 109.5
C217 C219 H79 109.5
H77 C219 H79 109.5
H78 C219 H79 109.5
C217 C220 H80 109.5
C217 C220 H81 109.5
H80 C220 H81 109.5
C217 C220 H82 109.5
H80 C220 H82 109.5
H81 C220 H82 109.5
C226 C221 C222 116.3(6)
C226 C221 C28 123.0(5)
C222 C221 C28 120.6(5)
C221 C222 C223 122.0(6)
C221 C222 H83 119.0
C223 C222 H83 119.0
C224 C223 C222 121.5(6)
C224 C223 H84 119.3
C222 C223 H84 119.3
C225 C224 C223 116.4(6)
C225 C224 C227 122.7(7)
C223 C224 C227 120.7(7)
C224 C225 C226 122.0(6)
C224 C225 H85 119.0
C226 C225 H85 119.0
C221 C226 C225 121.7(6)
C221 C226 H86 119.2
C225 C226 H86 119.2
C229 C227 C230 107.7(8)
C229 C227 C228 109.0(9)
C230 C227 C228 106.8(7)
C229 C227 C224 108.6(7)
C230 C227 C224 111.6(7)
C228 C227 C224 113.0(7)
C227 C228 H87 109.5
C227 C228 H88 109.5
H87 C228 H88 109.5
C227 C228 H89 109.5
H87 C228 H89 109.5
H88 C228 H89 109.5
C227 C229 H90 109.5
C227 C229 H91 109.5
H90 C229 H91 109.5
C227 C229 H92 109.5
H90 C229 H92 109.5
H91 C229 H92 109.5
C227 C230 H93 109.5
C227 C230 H94 109.5
H93 C230 H94 109.5
C227 C230 H95 109.5
H93 C230 H95 109.5
H94 C230 H95 109.5
C236 C231 C232 116.9(6)
C236 C231 C28 125.2(6)
C232 C231 C28 117.9(6)
C231 C232 C233 121.6(6)
C231 C232 H96 119.2
C233 C232 H96 119.2
C234 C233 C232 122.1(6)
C234 C233 H97 119.0
C232 C233 H97 119.0
C235 C234 C233 115.8(7)
C235 C234 C237 122.4(7)
C233 C234 C237 121.8(7)
C234 C235 C236 123.8(7)
C234 C235 H98 118.1
C236 C235 H98 118.1
C231 C236 C235 119.9(6)
C231 C236 H99 120.1
C235 C236 H99 120.1
C239 C237 C240 109.4(10)
C239 C237 C238 107.2(11)
C240 C237 C238 106.5(10)
C239 C237 C234 112.6(8)
C240 C237 C234 111.8(7)
C238 C237 C234 109.0(7)
C237 C238 H100 109.5
C237 C238 H101 109.5
H100 C238 H101 109.5
C237 C238 H102 109.5
H100 C238 H102 109.5
H101 C238 H102 109.5
C237 C239 H103 109.5
C237 C239 H104 109.5
H103 C239 H104 109.5
C237 C239 H105 109.5
H103 C239 H105 109.5
H104 C239 H105 109.5
C237 C240 H106 109.5
C237 C240 H107 109.5
H106 C240 H107 109.5
C237 C240 H108 109.5
H106 C240 H108 109.5
H107 C240 H108 109.5
C316 C311 C312 116.9(5)
C316 C311 C38 122.2(5)
C312 C311 C38 120.9(5)
C313 C312 C311 121.9(5)
C313 C312 H109 119.0
C311 C312 H109 119.0
C312 C313 C314 120.9(6)
C312 C313 H110 119.5
C314 C313 H110 119.5
C315 C314 C313 117.3(6)
C315 C314 C317 120.1(6)
C313 C314 C317 122.6(6)
C314 C315 C316 121.8(6)
C314 C315 H111 119.1
C316 C315 H111 119.1
C311 C316 C315 121.1(6)
C311 C316 H112 119.4
C315 C316 H112 119.4
C318 C317 C319 111.8(9)
C318 C317 C320 106.1(8)
C319 C317 C320 107.8(9)
C318 C317 C314 112.7(6)
C319 C317 C314 108.7(7)
C320 C317 C314 109.5(6)
C317 C318 H113 109.5
C317 C318 H114 109.5
H113 C318 H114 109.5
C317 C318 H115 109.5
H113 C318 H115 109.5
H114 C318 H115 109.5
C317 C319 H116 109.5
C317 C319 H117 109.5
H116 C319 H117 109.5
C317 C319 H118 109.5
H116 C319 H118 109.5
H117 C319 H118 109.5
C317 C320 H119 109.5
C317 C320 H120 109.5
H119 C320 H120 109.5
C317 C320 H121 109.5
H119 C320 H121 109.5
H120 C320 H121 109.5
C326 C321 C322 118.2(6)
C326 C321 C38 121.8(5)
C322 C321 C38 119.8(5)
C323 C322 C321 121.2(6)
C323 C322 H122 119.4
C321 C322 H122 119.4
C322 C323 C324 121.4(6)
C322 C323 H123 119.3
C324 C323 H123 119.3
C325 C324 C323 117.0(6)
C325 C324 C327 121.2(6)
C323 C324 C327 121.9(6)
C324 C325 C326 122.1(6)
C324 C325 H124 119.0
C326 C325 H124 119.0
C321 C326 C325 120.1(6)
C321 C326 H125 120.0
C325 C326 H125 120.0
C360 C327 C359 112.1(16)
C329 C327 C328 110.4(16)
C360 C327 C358 107.4(15)
C359 C327 C358 108.6(16)
C360 C327 C324 109.3(10)
C359 C327 C324 109.3(12)
C329 C327 C324 109.7(12)
C328 C327 C324 110.3(10)
C358 C327 C324 110.1(10)
C329 C327 C330 107.5(15)
C328 C327 C330 106.9(14)
C324 C327 C330 112.0(9)
C327 C328 H126 109.5
C327 C328 H127 109.5
H126 C328 H127 109.5
C327 C328 H128 109.5
H126 C328 H128 109.5
H127 C328 H128 109.5
C327 C329 H129 109.5
C327 C329 H130 109.5
H129 C329 H130 109.5
C327 C329 H131 109.5
H129 C329 H131 109.5
H130 C329 H131 109.5
C327 C330 H132 109.5
C327 C330 H133 109.5
H132 C330 H133 109.5
C327 C330 H134 109.5
H132 C330 H134 109.5
H133 C330 H134 109.5
C336 C331 C332 116.0(6)
C336 C331 C38 121.9(5)
C332 C331 C38 121.9(5)
C331 C332 C333 121.8(6)
C331 C332 H135 119.1
C333 C332 H135 119.1
C334 C333 C332 122.1(6)
C334 C333 H136 118.9
C332 C333 H136 118.9
C333 C334 C335 115.9(6)
C333 C334 C337 123.5(6)
C335 C334 C337 120.4(6)
C336 C335 C334 121.8(6)
C336 C335 H137 119.1
C334 C335 H137 119.1
C331 C336 C335 122.2(6)
C331 C336 H138 118.9
C335 C336 H138 118.9
C338 C337 C339 108.7(9)
C338 C337 C340 109.5(7)
C339 C337 C340 107.8(7)
C338 C337 C334 111.7(6)
C339 C337 C334 108.2(6)
C340 C337 C334 110.9(6)
C337 C338 H139 109.5
C337 C338 H140 109.5
H139 C338 H140 109.5
C337 C338 H141 109.5
H139 C338 H141 109.5
H140 C338 H141 109.5
C337 C339 H142 109.5
C337 C339 H143 109.5
H142 C339 H143 109.5
C337 C339 H144 109.5
H142 C339 H144 109.5
H143 C339 H144 109.5
C337 C340 H145 109.5
C337 C340 H146 109.5
H145 C340 H146 109.5
C337 C340 H147 109.5
H145 C340 H147 109.5
H146 C340 H147 109.5
C327 C358 H148 109.5
C327 C358 H149 109.5
H148 C358 H149 109.5
C327 C358 H150 109.5
H148 C358 H150 109.5
H149 C358 H150 109.5
C327 C359 H151 109.5
C327 C359 H152 109.5
H151 C359 H152 109.5
C327 C359 H153 109.5
H151 C359 H153 109.5
H152 C359 H153 109.5
C327 C360 H154 109.5
C327 C360 H155 109.5
H154 C360 H155 109.5
C327 C360 H156 109.5
H154 C360 H156 109.5
H155 C360 H156 109.5
C416 C411 C412 116.8(6)
C416 C411 C48 122.7(6)
C412 C411 C48 120.5(6)
C413 C412 C411 121.9(6)
C413 C412 H157 119.1
C411 C412 H157 119.1
C412 C413 C414 121.8(6)
C412 C413 H158 119.1
C414 C413 H158 119.1
C415 C414 C413 116.4(6)
C415 C414 C417 123.0(6)
C413 C414 C417 120.6(6)
C414 C415 C416 122.1(6)
C414 C415 H159 118.9
C416 C415 H159 118.9
C411 C416 C415 121.0(6)
C411 C416 H160 119.5
C415 C416 H160 119.5
C414 C417 C420 112.6(6)
C414 C417 C418 110.1(7)
C420 C417 C418 109.5(7)
C414 C417 C419 108.9(6)
C420 C417 C419 107.7(7)
C418 C417 C419 107.9(7)
C417 C418 H161 109.5
C417 C418 H162 109.5
H161 C418 H162 109.5
C417 C418 H163 109.5
H161 C418 H163 109.5
H162 C418 H163 109.5
C417 C419 H164 109.5
C417 C419 H165 109.5
H164 C419 H165 109.5
C417 C419 H166 109.5
H164 C419 H166 109.5
H165 C419 H166 109.5
C417 C420 H167 109.5
C417 C420 H168 109.5
H167 C420 H168 109.5
C417 C420 H169 109.5
H167 C420 H169 109.5
H168 C420 H169 109.5
C426 C421 C422 117.1(6)
C426 C421 C48 122.8(6)
C422 C421 C48 120.1(5)
C423 C422 C421 120.9(6)
C423 C422 H170 119.5
C421 C422 H170 119.5
C424 C423 C422 122.7(7)
C424 C423 H171 118.6
C422 C423 H171 118.6
C423 C424 C425 115.1(6)
C423 C424 C427 123.1(7)
C425 C424 C427 121.7(7)
C426 C425 C424 122.8(6)
C426 C425 H172 118.6
C424 C425 H172 118.6
C421 C426 C425 121.3(6)
C421 C426 H173 119.4
C425 C426 H173 119.4
C429 C427 C428 112.0(14)
C429 C427 C424 110.7(9)
C460 C427 C424 113.4(10)
C428 C427 C424 112.3(9)
C460 C427 C459 110.9(17)
C424 C427 C459 114.9(10)
C429 C427 C430 110.5(13)
C428 C427 C430 104.7(13)
C424 C427 C430 106.4(9)
C460 C427 C458 105.2(15)
C424 C427 C458 107.7(10)
C459 C427 C458 103.9(17)
C427 C428 H174 109.5
C427 C428 H175 109.5
H174 C428 H175 109.5
C427 C428 H176 109.5
H174 C428 H176 109.5
H175 C428 H176 109.5
C427 C429 H177 109.5
C427 C429 H178 109.5
H177 C429 H178 109.5
C427 C429 H179 109.5
H177 C429 H179 109.5
H178 C429 H179 109.5
C427 C430 H180 109.5
C427 C430 H181 109.5
H180 C430 H181 109.5
C427 C430 H182 109.5
H180 C430 H182 109.5
H181 C430 H182 109.5
C432 C431 C436 115.8(6)
C432 C431 C48 120.1(6)
C436 C431 C48 123.7(6)
C431 C432 C433 122.2(7)
C431 C432 H183 118.9
C433 C432 H183 118.9
C434 C433 C432 121.9(7)
C434 C433 H184 119.0
C432 C433 H184 119.0
C435 C434 C433 115.5(7)
C435 C434 C437 122.5(8)
C433 C434 C437 122.0(8)
C434 C435 C436 122.7(7)
C434 C435 H185 118.7
C436 C435 H185 118.7
C431 C436 C435 121.8(7)
C431 C436 H186 119.1
C435 C436 H186 119.1
C439 C437 C438 112.9(17)
C468 C437 C470 113(2)
C439 C437 C434 107.4(11)
C468 C437 C434 106.8(15)
C438 C437 C434 111.0(10)
C470 C437 C434 108.6(14)
C468 C437 C469 111(2)
C470 C437 C469 106(2)
C434 C437 C469 110.8(13)
C439 C437 C440 108.1(16)
C438 C437 C440 105.3(13)
C434 C437 C440 112.2(10)
C437 C438 H187 109.5
C437 C438 H188 109.5
H187 C438 H188 109.5
C437 C438 H189 109.5
H187 C438 H189 109.5
H188 C438 H189 109.5
C437 C439 H190 109.5
C437 C439 H191 109.5
H190 C439 H191 109.5
C437 C439 H192 109.5
H190 C439 H192 109.5
H191 C439 H192 109.5
C437 C440 H193 109.5
C437 C440 H194 109.5
H193 C440 H194 109.5
C437 C440 H195 109.5
H193 C440 H195 109.5
H194 C440 H195 109.5
C427 C458 H196 109.5
C427 C458 H197 109.5
H196 C458 H197 109.5
C427 C458 H198 109.5
H196 C458 H198 109.5
H197 C458 H198 109.5
C427 C459 H199 109.5
C427 C459 H200 109.5
H199 C459 H200 109.5
C427 C459 H201 109.5
H199 C459 H201 109.5
H200 C459 H201 109.5
C427 C460 H202 109.5
C427 C460 H203 109.5
H202 C460 H203 109.5
C427 C460 H204 109.5
H202 C460 H204 109.5
H203 C460 H204 109.5
C437 C468 H205 109.5
C437 C468 H206 109.5
H205 C468 H206 109.5
C437 C468 H207 109.5
H205 C468 H207 109.5
H206 C468 H207 109.5
C437 C469 H208 109.5
C437 C469 H209 109.5
H208 C469 H209 109.5
C437 C469 H210 109.5
H208 C469 H210 109.5
H209 C469 H210 109.5
C437 C470 H211 109.5
C437 C470 H212 109.5
H211 C470 H212 109.5
C437 C470 H213 109.5
H211 C470 H213 109.5
H212 C470 H213 109.5
C512 C511 C516 120.0
C512 C511 C517 120.0(6)
C516 C511 C517 119.8(6)
C511 C512 C513 120.0
C511 C512 H214 120.0
C513 C512 H214 120.0
C514 C513 C512 120.0
C514 C513 H215 120.0
C512 C513 H215 120.0
C515 C514 C513 120.0
C515 C514 H216 120.0
C513 C514 H216 120.0
C514 C515 C516 120.0
C514 C515 H217 120.0
C516 C515 H217 120.0
C515 C516 C511 120.0
C515 C516 H218 120.0
C511 C516 H218 120.0
C511 C517 H220 109.5
C511 C517 H219 109.5
H220 C517 H219 109.5
C511 C517 H221 109.5
H220 C517 H221 109.5
H219 C517 H221 109.5
C527 C521 C522 125(2)
C527 C521 C526 115(2)
C522 C521 C526 120.0
C523 C522 C521 120.0
C523 C522 H222 120.0
C521 C522 H222 120.0
C524 C523 C522 120.0
C524 C523 H223 120.0
C522 C523 H223 120.0
C523 C524 C525 120.0
C523 C524 H224 120.0
C525 C524 H224 120.0
C526 C525 C524 120.0
C526 C525 H225 120.0
C524 C525 H225 120.0
C525 C526 C521 120.0
C525 C526 H226 120.0
C521 C526 H226 120.0
C521 C527 H227 109.5
C521 C527 H228 109.5
H227 C527 H228 109.5
C521 C527 H229 109.5
H227 C527 H229 109.5
H228 C527 H229 109.5
C532 C531 C536 120.0
C532 C531 C537 119.5(8)
C536 C531 C537 120.5(8)
C531 C532 C533 120.0
C531 C532 H230 120.0
C533 C532 H230 120.0
C532 C533 C534 120.0
C532 C533 H231 120.0
C534 C533 H231 120.0
C535 C534 C533 120.0
C535 C534 H232 120.0
C533 C534 H232 120.0
C534 C535 C536 120.0
C534 C535 H233 120.0
C536 C535 H233 120.0
C535 C536 C531 120.0
C535 C536 H234 120.0
C531 C536 H234 120.0
C531 C537 H236 109.5
C531 C537 H235 109.5
H236 C537 H235 109.5
C531 C537 H237 109.5
H236 C537 H237 109.5
H235 C537 H237 109.5
C542 C541 C546 120.0
C542 C541 C547 118.8(9)
C546 C541 C547 121.2(9)
C543 C542 C541 120.0
C543 C542 H238 120.0
C541 C542 H238 120.0
C544 C543 C542 120.0
C544 C543 H239 120.0
C542 C543 H239 120.0
C545 C544 C543 120.0
C545 C544 H240 120.0
C543 C544 H240 120.0
C544 C545 C546 120.0
C544 C545 H241 120.0
C546 C545 H241 120.0
C545 C546 C541 120.0
C545 C546 H242 120.0
C541 C546 H242 120.0
C541 C547 H245 109.5
C541 C547 H243 109.5
H245 C547 H243 109.5
C541 C547 H244 109.5
H245 C547 H244 109.5
H243 C547 H244 109.5
C552 C551 C556 120.0
C552 C551 C557 121.5(19)
C556 C551 C557 118.5(19)
C551 C552 C553 120.0
C551 C552 H246 120.0
C553 C552 H246 120.0
C552 C553 C554 120.0
C552 C553 H247 120.0
C554 C553 H247 120.0
C555 C554 C553 120.0
C555 C554 H248 120.0
C553 C554 H248 120.0
C554 C555 C556 120.0
C554 C555 H249 120.0
C556 C555 H249 120.0
C555 C556 C551 120.0
C555 C556 H250 120.0
C551 C556 H250 120.0
C551 C557 H252 109.5
C551 C557 H251 109.5
H252 C557 H251 109.5
C551 C557 H253 109.5
H252 C557 H253 109.5
H251 C557 H253 109.5
C567 C561 C562 113(2)
C567 C561 C566 127(2)
C562 C561 C566 120.0
C561 C562 C563 120.0
C561 C562 H254 120.0
C563 C562 H254 120.0
C564 C563 C661 120.0
C564 C563 C562 120.0
C564 C563 H255 120.0
C562 C563 H255 120.0
C563 C564 C565 120.0
C563 C564 H256 120.0
C565 C564 H256 120.0
C566 C565 C564 120.0
C566 C565 H257 120.0
C564 C565 H257 120.0
C565 C566 C561 120.0
C565 C566 C662 120.0
C565 C566 H258 120.0
C561 C566 H258 120.0
C561 C567 H261 109.5
C561 C567 H259 109.5
H261 C567 H259 109.5
C561 C567 H260 109.5
H261 C567 H260 109.5
H259 C567 H260 109.5
C563 C661 C662 120.0
C563 C661 C667 105.0(14)
C662 C661 C667 133.6(14)
C661 C662 C566 120.0
C661 C662 H278 120.0
C566 C662 H278 120.0
C661 C667 H279 109.5
C661 C667 H281 109.5
H279 C667 H281 109.5
C661 C667 H280 109.5
H279 C667 H280 109.5
H281 C667 H280 109.5
C572 C571 C576 120.0
C572 C571 C577 110.5(11)
C576 C571 C577 128.9(11)
C571 C572 C573 120.0
C571 C572 H262 120.0
C573 C572 H262 120.0
C572 C573 C574 120.0
C572 C573 H263 120.0
C574 C573 H263 120.0
C575 C574 C573 120.0
C575 C574 H264 120.0
C573 C574 H264 120.0
C574 C575 C576 120.0
C574 C575 H265 120.0
C576 C575 H265 120.0
C575 C576 C571 120.0
C575 C576 H266 120.0
C571 C576 H266 120.0
C571 C577 H269 109.5
C571 C577 H268 109.5
H269 C577 H268 109.5
C571 C577 H267 109.5
H269 C577 H267 109.5
H268 C577 H267 109.5
C672 C671 C677 132(2)
C672 C671 C676 117.3(12)
C677 C671 C676 109.7(17)
C673 C672 C671 131.4(15)
C673 C672 H282 114.3
C671 C672 H282 114.3
C672 C673 C674 109.6(18)
C672 C673 H283 125.2
C674 C673 H283 125.2
C675 C674 C673 120(2)
C675 C674 H284 119.8
C673 C674 H284 119.8
C674 C675 C676 127(2)
C674 C675 H285 116.5
C676 C675 H285 116.5
C675 C676 C671 110.1(13)
C675 C676 H286 124.9
C671 C676 H286 124.9
C671 C677 H287 109.5
C671 C677 H288 109.5
H287 C677 H288 109.5
C671 C677 H289 109.5
H287 C677 H289 109.5
H288 C677 H289 109.5
C582 C581 C586 120.0
C582 C581 C587 127.0(15)
C586 C581 C587 110.8(14)
C583 C582 C581 120.0
C583 C582 H270 120.0
C581 C582 H270 120.0
C582 C583 C584 120.0
C582 C583 H271 120.0
C584 C583 H271 120.0
C585 C584 C583 120.0
C585 C584 H272 120.0
C583 C584 H272 120.0
C586 C585 C584 120.0
C586 C585 H273 120.0
C584 C585 H273 120.0
C585 C586 C581 120.0
C585 C586 H274 120.0
C581 C586 H274 120.0
C581 C587 H276 109.5
C581 C587 H275 109.5
H276 C587 H275 109.5
C581 C587 H277 109.5
H276 C587 H277 109.5
H275 C587 H277 109.5
C682 C681 C686 118.8(15)
C682 C681 C687 119(3)
C686 C681 C687 106(2)
C683 C682 C681 115.5(18)
C683 C682 H290 122.2
C681 C682 H290 122.2
C682 C683 C684 112(2)
C682 C683 H291 124.0
C684 C683 H291 124.0
C685 C684 C683 124(3)
C685 C684 H292 118.1
C683 C684 H292 118.1
C686 C685 C684 112(2)
C686 C685 H293 124.0
C684 C685 H293 124.0
C685 C686 C681 122.6(16)
C685 C686 H294 118.7
C681 C686 H294 118.7
C681 C687 H297 109.5
C681 C687 H295 109.5
H297 C687 H295 109.5
C681 C687 H296 109.5
H297 C687 H296 109.5
H295 C687 H296 109.5

loop_
_geom_bond_atom_site_label_1
_geom_bond_atom_site_label_2
_geom_bond_distance
I1 S1 2.4731(18)
I2 S2 2.5083(16)
I2 I3 3.1461(7)
S1 C11 1.766(6)
S2 C21 1.765(6)
O1 C17 1.206(7)
O2 C27 1.209(7)
O3 C37 1.217(7)
O4 C47 1.220(7)
N1 C17 1.365(8)
N1 C12 1.418(7)
N1 H1 0.8800
N2 C27 1.371(7)
N2 C22 1.410(7)
N2 H2 0.8800
N3 C37 1.352(7)
N3 C16 1.407(7)
N3 H3 0.8800
N4 C47 1.348(7)
N4 C26 1.404(7)
N4 H4 0.8800
N5 C55 1.491(10)
N5 C53 1.505(8)
N5 C57 1.506(8)
N5 C51 1.522(9)
C11 C12 1.394(8)
C11 C16 1.426(8)
C12 C13 1.400(8)
C13 C14 1.368(9)
C13 H5 0.9500
C14 C15 1.369(9)
C14 H6 0.9500
C15 C16 1.396(8)
C15 H7 0.9500
C17 C18 1.567(8)
C18 C131 1.545(8)
C18 C111 1.547(8)
C18 C121 1.558(8)
C21 C26 1.415(8)
C21 C22 1.420(8)
C22 C23 1.383(8)
C23 C24 1.370(9)
C23 H8 0.9500
C24 C25 1.382(9)
C24 H9 0.9500
C25 C26 1.386(8)
C25 H10 0.9500
C27 C28 1.553(8)
C28 C221 1.551(8)
C28 C231 1.551(8)
C28 C211 1.552(8)
C37 C38 1.563(8)
C38 C311 1.549(8)
C38 C321 1.554(8)
C38 C331 1.556(8)
C47 C48 1.566(8)
C48 C411 1.537(8)
C48 C431 1.546(8)
C48 C421 1.551(8)
C51 C52 1.512(12)
C51 H11 0.9900
C51 H12 0.9900
C52 H14 0.9800
C52 H15 0.9800
C52 H13 0.9800
C53 C54 1.510(10)
C53 H16 0.9900
C53 H17 0.9900
C54 H19 0.9800
C54 H18 0.9800
C54 H20 0.9800
C55 C56 1.495(13)
C55 H22 0.9900
C55 H21 0.9900
C56 H24 0.9800
C56 H25 0.9800
C56 H23 0.9800
C57 C58 1.521(10)
C57 H26 0.9900
C57 H27 0.9900
C58 H29 0.9800
C58 H28 0.9800
C58 H30 0.9800
C111 C116 1.383(8)
C111 C112 1.394(8)
C112 C113 1.377(8)
C112 H31 0.9500
C113 C114 1.395(9)
C113 H32 0.9500
C114 C115 1.374(9)
C114 C117 1.541(10)
C115 C116 1.389(9)
C115 H33 0.9500
C116 H34 0.9500
C117 C120 1.495(11)
C117 C119 1.500(12)
C117 C118 1.547(13)
C118 H35 0.9800
C118 H36 0.9800
C118 H37 0.9800
C119 H38 0.9800
C119 H39 0.9800
C119 H40 0.9800
C120 H41 0.9800
C120 H42 0.9800
C120 H43 0.9800
C121 C126 1.376(8)
C121 C122 1.386(8)
C122 C123 1.390(9)
C122 H44 0.9500
C123 C124 1.365(9)
C123 H45 0.9500
C124 C125 1.382(9)
C124 C127 1.547(9)
C125 C126 1.375(8)
C125 H46 0.9500
C126 H47 0.9500
C127 C129 1.493(11)
C127 C130 1.509(10)
C127 C128 1.534(11)
C128 H48 0.9800
C128 H49 0.9800
C128 H50 0.9800
C129 H51 0.9800
C129 H52 0.9800
C129 H53 0.9800
C130 H54 0.9800
C130 H55 0.9800
C130 H56 0.9800
C131 C132 1.379(8)
C131 C136 1.397(8)
C132 C133 1.385(9)
C132 H57 0.9500
C133 C134 1.383(9)
C133 H58 0.9500
C134 C135 1.393(9)
C134 C137 1.532(9)
C135 C136 1.378(9)
C135 H59 0.9500
C136 H60 0.9500
C137 C139 1.518(10)
C137 C138 1.521(10)
C137 C140 1.526(10)
C138 H61 0.9800
C138 H62 0.9800
C138 H63 0.9800
C139 H64 0.9800
C139 H65 0.9800
C139 H66 0.9800
C140 H67 0.9800
C140 H68 0.9800
C140 H69 0.9800
C211 C212 1.378(8)
C211 C216 1.396(8)
C212 C213 1.390(8)
C212 H70 0.9500
C213 C214 1.384(8)
C213 H71 0.9500
C214 C215 1.398(9)
C214 C217 1.545(9)
C215 C216 1.374(8)
C215 H72 0.9500
C216 H73 0.9500
C217 C219 1.523(10)
C217 C218 1.524(10)
C217 C220 1.538(10)
C218 H74 0.9800
C218 H75 0.9800
C218 H76 0.9800
C219 H77 0.9800
C219 H78 0.9800
C219 H79 0.9800
C220 H80 0.9800
C220 H81 0.9800
C220 H82 0.9800
C221 C226 1.379(8)
C221 C222 1.379(8)
C222 C223 1.393(9)
C222 H83 0.9500
C223 C224 1.381(9)
C223 H84 0.9500
C224 C225 1.380(9)
C224 C227 1.531(9)
C225 C226 1.392(9)
C225 H85 0.9500
C226 H86 0.9500
C227 C229 1.508(12)
C227 C230 1.510(11)
C227 C228 1.516(12)
C228 H87 0.9800
C228 H88 0.9800
C228 H89 0.9800
C229 H90 0.9800
C229 H91 0.9800
C229 H92 0.9800
C230 H93 0.9800
C230 H94 0.9800
C230 H95 0.9800
C231 C236 1.386(9)
C231 C232 1.387(8)
C232 C233 1.388(9)
C232 H96 0.9500
C233 C234 1.375(9)
C233 H97 0.9500
C234 C235 1.369(10)
C234 C237 1.540(10)
C235 C236 1.392(9)
C235 H98 0.9500
C236 H99 0.9500
C237 C239 1.454(13)
C237 C240 1.489(12)
C237 C238 1.496(14)
C238 H100 0.9800
C238 H101 0.9800
C238 H102 0.9800
C239 H103 0.9800
C239 H104 0.9800
C239 H105 0.9800
C240 H106 0.9800
C240 H107 0.9800
C240 H108 0.9800
C311 C316 1.381(8)
C311 C312 1.395(8)
C312 C313 1.382(8)
C312 H109 0.9500
C313 C314 1.389(8)
C313 H110 0.9500
C314 C315 1.380(9)
C314 C317 1.537(8)
C315 C316 1.393(8)
C315 H111 0.9500
C316 H112 0.9500
C317 C318 1.467(11)
C317 C319 1.484(12)
C317 C320 1.523(11)
C318 H113 0.9800
C318 H114 0.9800
C318 H115 0.9800
C319 H116 0.9800
C319 H117 0.9800
C319 H118 0.9800
C320 H119 0.9800
C320 H120 0.9800
C320 H121 0.9800
C321 C326 1.380(8)
C321 C322 1.386(8)
C322 C323 1.385(9)
C322 H122 0.9500
C323 C324 1.391(9)
C323 H123 0.9500
C324 C325 1.381(9)
C324 C327 1.542(9)
C325 C326 1.403(8)
C325 H124 0.9500
C326 H125 0.9500
C327 C360 1.47(2)
C327 C359 1.49(2)
C327 C329 1.50(2)
C327 C328 1.50(2)
C327 C358 1.54(2)
C327 C330 1.60(2)
C328 H126 0.9800
C328 H127 0.9800
C328 H128 0.9800
C329 H129 0.9800
C329 H130 0.9800
C329 H131 0.9800
C330 H132 0.9800
C330 H133 0.9800
C330 H134 0.9800
C331 C336 1.375(8)
C331 C332 1.383(8)
C332 C333 1.387(8)
C332 H135 0.9500
C333 C334 1.377(8)
C333 H136 0.9500
C334 C335 1.386(9)
C334 C337 1.534(9)
C335 C336 1.385(9)
C335 H137 0.9500
C336 H138 0.9500
C337 C338 1.501(11)
C337 C339 1.515(11)
C337 C340 1.516(10)
C338 H139 0.9800
C338 H140 0.9800
C338 H141 0.9800
C339 H142 0.9800
C339 H143 0.9800
C339 H144 0.9800
C340 H145 0.9800
C340 H146 0.9800
C340 H147 0.9800
C358 H148 0.9800
C358 H149 0.9800
C358 H150 0.9800
C359 H151 0.9800
C359 H152 0.9800
C359 H153 0.9800
C360 H154 0.9800
C360 H155 0.9800
C360 H156 0.9800
C411 C416 1.382(8)
C411 C412 1.392(9)
C412 C413 1.365(9)
C412 H157 0.9500
C413 C414 1.392(9)
C413 H158 0.9500
C414 C415 1.376(9)
C414 C417 1.523(9)
C415 C416 1.390(9)
C415 H159 0.9500
C416 H160 0.9500
C417 C420 1.524(11)
C417 C418 1.536(11)
C417 C419 1.539(11)
C418 H161 0.9800
C418 H162 0.9800
C418 H163 0.9800
C419 H164 0.9800
C419 H165 0.9800
C419 H166 0.9800
C420 H167 0.9800
C420 H168 0.9800
C420 H169 0.9800
C421 C426 1.373(8)
C421 C422 1.387(9)
C422 C423 1.386(9)
C422 H170 0.9500
C423 C424 1.384(9)
C423 H171 0.9500
C424 C425 1.388(9)
C424 C427 1.518(10)
C425 C426 1.383(9)
C425 H172 0.9500
C426 H173 0.9500
C427 C429 1.451(18)
C427 C460 1.46(2)
C427 C428 1.516(19)
C427 C459 1.54(2)
C427 C430 1.605(19)
C427 C458 1.64(2)
C428 H174 0.9800
C428 H175 0.9800
C428 H176 0.9800
C429 H177 0.9800
C429 H178 0.9800
C429 H179 0.9800
C430 H180 0.9800
C430 H181 0.9800
C430 H182 0.9800
C431 C432 1.371(9)
C431 C436 1.378(9)
C432 C433 1.396(9)
C432 H183 0.9500
C433 C434 1.374(11)
C433 H184 0.9500
C434 C435 1.374(11)
C434 C437 1.547(11)
C435 C436 1.385(10)
C435 H185 0.9500
C436 H186 0.9500
C437 C439 1.48(2)
C437 C468 1.51(3)
C437 C438 1.51(2)
C437 C470 1.51(3)
C437 C469 1.57(3)
C437 C440 1.58(2)
C438 H187 0.9800
C438 H188 0.9800
C438 H189 0.9800
C439 H190 0.9800
C439 H191 0.9800
C439 H192 0.9800
C440 H193 0.9800
C440 H194 0.9800
C440 H195 0.9800
C458 H196 0.9800
C458 H197 0.9800
C458 H198 0.9800
C459 H199 0.9800
C459 H200 0.9800
C459 H201 0.9800
C460 H202 0.9800
C460 H203 0.9800
C460 H204 0.9800
C468 H205 0.9800
C468 H206 0.9800
C468 H207 0.9800
C469 H208 0.9800
C469 H209 0.9800
C469 H210 0.9800
C470 H211 0.9800
C470 H212 0.9800
C470 H213 0.9800
C511 C512 1.3900
C511 C516 1.3900
C511 C517 1.504(10)
C512 C513 1.3900
C512 H214 0.9500
C513 C514 1.3900
C513 H215 0.9500
C514 C515 1.3900
C514 H216 0.9500
C515 C516 1.3900
C515 H217 0.9500
C516 H218 0.9500
C517 H220 0.9800
C517 H219 0.9800
C517 H221 0.9800
C521 C527 1.36(2)
C521 C522 1.3900
C521 C526 1.3900
C522 C523 1.3900
C522 H222 0.9500
C523 C524 1.3900
C523 H223 0.9500
C524 C525 1.3900
C524 H224 0.9500
C525 C526 1.3900
C525 H225 0.9500
C526 H226 0.9500
C527 H227 0.9800
C527 H228 0.9800
C527 H229 0.9800
C531 C532 1.3900
C531 C536 1.3900
C531 C537 1.475(12)
C532 C533 1.3900
C532 H230 0.9500
C533 C534 1.3900
C533 H231 0.9500
C534 C535 1.3900
C534 H232 0.9500
C535 C536 1.3900
C535 H233 0.9500
C536 H234 0.9500
C537 H236 0.9800
C537 H235 0.9800
C537 H237 0.9800
C541 C542 1.3900
C541 C546 1.3900
C541 C547 1.419(13)
C542 C543 1.3900
C542 H238 0.9500
C543 C544 1.3900
C543 H239 0.9500
C544 C545 1.3900
C544 H240 0.9500
C545 C546 1.3900
C545 H241 0.9500
C546 H242 0.9500
C547 H245 0.9800
C547 H243 0.9800
C547 H244 0.9800
C551 C552 1.3900
C551 C556 1.3900
C551 C557 1.46(2)
C552 C553 1.3900
C552 H246 0.9500
C553 C554 1.3900
C553 H247 0.9500
C554 C555 1.3900
C554 H248 0.9500
C555 C556 1.3900
C555 H249 0.9500
C556 H250 0.9500
C557 H252 0.9800
C557 H251 0.9800
C557 H253 0.9800
C561 C567 1.37(4)
C561 C562 1.3900
C561 C566 1.3900
C562 C563 1.3900
C562 H254 0.9500
C563 C564 1.3900
C563 C661 1.3900
C563 H255 0.9500
C564 C565 1.3900
C564 H256 0.9500
C565 C566 1.3900
C565 H257 0.9500
C566 C662 1.3900
C566 H258 0.9500
C567 H261 0.9800
C567 H259 0.9800
C567 H260 0.9800
C661 C662 1.3900
C661 C667 1.478(18)
C662 H278 0.9500
C667 H279 0.9800
C667 H281 0.9800
C667 H280 0.9800
C571 C572 1.3900
C571 C576 1.3900
C571 C577 1.459(14)
C572 C573 1.3900
C572 H262 0.9500
C573 C574 1.3900
C573 H263 0.9500
C574 C575 1.3900
C574 H264 0.9500
C575 C576 1.3900
C575 H265 0.9500
C576 H266 0.9500
C577 H269 0.9800
C577 H268 0.9800
C577 H267 0.9800
C671 C672 1.401(15)
C671 C677 1.411(19)
C671 C676 1.419(16)
C672 C673 1.340(17)
C672 H282 0.9500
C673 C674 1.373(18)
C673 H283 0.9500
C674 C675 1.373(18)
C674 H284 0.9500
C675 C676 1.413(17)
C675 H285 0.9500
C676 H286 0.9500
C677 H287 0.9800
C677 H288 0.9800
C677 H289 0.9800
C581 C582 1.3900
C581 C586 1.3900
C581 C587 1.454(16)
C582 C583 1.3900
C582 H270 0.9500
C583 C584 1.3900
C583 H271 0.9500
C584 C585 1.3900
C584 H272 0.9500
C585 C586 1.3900
C585 H273 0.9500
C586 H274 0.9500
C587 H276 0.9800
C587 H275 0.9800
C587 H277 0.9800
C681 C682 1.398(17)
C681 C686 1.399(17)
C681 C687 1.44(2)
C682 C683 1.354(18)
C682 H290 0.9500
C683 C684 1.409(19)
C683 H291 0.9500
C684 C685 1.398(18)
C684 H292 0.9500
C685 C686 1.382(17)
C685 H293 0.9500
C686 H294 0.9500
C687 H297 0.9800
C687 H295 0.9800
C687 H296 0.9800

loop_
_geom_torsion_atom_site_label_1
_geom_torsion_atom_site_label_2
_geom_torsion_atom_site_label_3
_geom_torsion_atom_site_label_4
_geom_torsion
I1 S1 C11 C12 95.7(5)
I1 S1 C11 C16 -87.9(5)
C16 C11 C12 C13 -0.2(9)
S1 C11 C12 C13 176.2(5)
C16 C11 C12 N1 -177.9(5)
S1 C11 C12 N1 -1.5(8)
C17 N1 C12 C11 -159.0(6)
C17 N1 C12 C13 23.3(9)
C11 C12 C13 C14 1.9(10)
N1 C12 C13 C14 179.6(6)
C12 C13 C14 C15 -0.9(11)
C13 C14 C15 C16 -1.8(11)
C14 C15 C16 N3 -179.5(6)
C14 C15 C16 C11 3.4(10)
C37 N3 C16 C15 22.4(9)
C37 N3 C16 C11 -160.5(6)
C12 C11 C16 C15 -2.4(9)
S1 C11 C16 C15 -178.9(5)
C12 C11 C16 N3 -179.6(5)
S1 C11 C16 N3 3.9(8)
C12 N1 C17 O1 6.9(10)
C12 N1 C17 C18 -169.6(5)
O1 C17 C18 C131 38.9(8)
N1 C17 C18 C131 -144.6(5)
O1 C17 C18 C111 160.9(6)
N1 C17 C18 C111 -22.5(7)
O1 C17 C18 C121 -79.3(7)
N1 C17 C18 C121 97.3(6)
I2 S2 C21 C26 -97.5(5)
I2 S2 C21 C22 82.7(5)
C27 N2 C22 C23 12.1(9)
C27 N2 C22 C21 -168.8(6)
C26 C21 C22 C23 -0.8(9)
S2 C21 C22 C23 179.0(5)
C26 C21 C22 N2 -180.0(5)
S2 C21 C22 N2 -0.1(7)
N2 C22 C23 C24 -179.8(6)
C21 C22 C23 C24 1.1(9)
C22 C23 C24 C25 -0.1(11)
C23 C24 C25 C26 -1.3(11)
C24 C25 C26 N4 -176.9(6)
C24 C25 C26 C21 1.6(9)
C47 N4 C26 C25 8.3(10)
C47 N4 C26 C21 -170.2(6)
C22 C21 C26 C25 -0.6(9)
S2 C21 C26 C25 179.6(5)
C22 C21 C26 N4 178.0(5)
S2 C21 C26 N4 -1.9(7)
C22 N2 C27 O2 -3.9(10)
C22 N2 C27 C28 171.6(5)
O2 C27 C28 C221 68.8(7)
N2 C27 C28 C221 -106.7(6)
O2 C27 C28 C231 -50.7(8)
N2 C27 C28 C231 133.7(5)
O2 C27 C28 C211 -172.1(6)
N2 C27 C28 C211 12.3(7)
C16 N3 C37 O3 3.1(10)
C16 N3 C37 C38 -177.1(5)
O3 C37 C38 C311 168.7(5)
N3 C37 C38 C311 -11.1(7)
O3 C37 C38 C321 48.9(7)
N3 C37 C38 C321 -130.9(5)
O3 C37 C38 C331 -69.0(7)
N3 C37 C38 C331 111.2(6)
C26 N4 C47 O4 -7.3(10)
C26 N4 C47 C48 167.5(5)
O4 C47 C48 C411 -173.9(6)
N4 C47 C48 C411 11.3(8)
O4 C47 C48 C431 -51.9(8)
N4 C47 C48 C431 133.3(6)
O4 C47 C48 C421 65.3(7)
N4 C47 C48 C421 -109.5(6)
C55 N5 C51 C52 179.2(8)
C53 N5 C51 C52 58.3(9)
C57 N5 C51 C52 -58.9(9)
C55 N5 C53 C54 -59.3(10)
C57 N5 C53 C54 179.2(8)
C51 N5 C53 C54 59.4(9)
C53 N5 C55 C56 -57.3(11)
C57 N5 C55 C56 60.4(11)
C51 N5 C55 C56 -178.8(9)
C55 N5 C57 C58 58.8(10)
C53 N5 C57 C58 179.4(8)
C51 N5 C57 C58 -59.9(10)
C131 C18 C111 C116 -105.7(6)
C121 C18 C111 C116 15.9(8)
C17 C18 C111 C116 132.6(6)
C131 C18 C111 C112 70.1(7)
C121 C18 C111 C112 -168.3(5)
C17 C18 C111 C112 -51.6(7)
C116 C111 C112 C113 0.3(9)
C18 C111 C112 C113 -175.7(6)
C111 C112 C113 C114 0.4(10)
C112 C113 C114 C115 -0.1(10)
C112 C113 C114 C117 178.3(7)
C113 C114 C115 C116 -0.9(10)
C117 C114 C115 C116 -179.2(7)
C112 C111 C116 C115 -1.2(9)
C18 C111 C116 C115 174.7(6)
C114 C115 C116 C111 1.6(10)
C115 C114 C117 C120 -3.2(12)
C113 C114 C117 C120 178.5(8)
C115 C114 C117 C119 -126.4(8)
C113 C114 C117 C119 55.2(10)
C115 C114 C117 C118 116.6(9)
C113 C114 C117 C118 -61.8(10)
C131 C18 C121 C126 22.7(8)
C111 C18 C121 C126 -98.5(6)
C17 C18 C121 C126 139.8(6)
C131 C18 C121 C122 -161.0(6)
C111 C18 C121 C122 77.9(7)
C17 C18 C121 C122 -43.8(7)
C126 C121 C122 C123 1.2(10)
C18 C121 C122 C123 -175.3(6)
C121 C122 C123 C124 -0.7(11)
C122 C123 C124 C125 -0.1(10)
C122 C123 C124 C127 -178.9(6)
C123 C124 C125 C126 0.5(9)
C127 C124 C125 C126 179.2(6)
C124 C125 C126 C121 0.0(10)
C122 C121 C126 C125 -0.9(9)
C18 C121 C126 C125 175.6(6)
C123 C124 C127 C129 78.5(10)
C125 C124 C127 C129 -100.2(10)
C123 C124 C127 C130 -159.4(7)
C125 C124 C127 C130 22.0(9)
C123 C124 C127 C128 -40.4(9)
C125 C124 C127 C128 140.9(7)
C111 C18 C131 C132 2.8(8)
C121 C18 C131 C132 -118.5(6)
C17 C18 C131 C132 126.9(6)
C111 C18 C131 C136 178.4(5)
C121 C18 C131 C136 57.1(7)
C17 C18 C131 C136 -57.5(7)
C136 C131 C132 C133 0.7(9)
C18 C131 C132 C133 176.5(6)
C131 C132 C133 C134 0.6(11)
C132 C133 C134 C135 -1.3(10)
C132 C133 C134 C137 -179.6(6)
C133 C134 C135 C136 0.9(10)
C137 C134 C135 C136 179.1(6)
C134 C135 C136 C131 0.3(10)
C132 C131 C136 C135 -1.1(9)
C18 C131 C136 C135 -177.0(6)
C133 C134 C137 C139 56.6(9)
C135 C134 C137 C139 -121.5(7)
C133 C134 C137 C138 -61.7(8)
C135 C134 C137 C138 120.2(7)
C133 C134 C137 C140 177.3(7)
C135 C134 C137 C140 -0.9(10)
C221 C28 C211 C212 4.7(8)
C231 C28 C211 C212 126.1(6)
C27 C28 C211 C212 -111.0(6)
C221 C28 C211 C216 -176.0(5)
C231 C28 C211 C216 -54.7(7)
C27 C28 C211 C216 68.2(7)
C216 C211 C212 C213 -3.5(9)
C28 C211 C212 C213 175.7(6)
C211 C212 C213 C214 0.5(10)
C212 C213 C214 C215 1.7(10)
C212 C213 C214 C217 -176.9(6)
C213 C214 C215 C216 -0.8(10)
C217 C214 C215 C216 177.9(6)
C214 C215 C216 C211 -2.3(10)
C212 C211 C216 C215 4.4(9)
C28 C211 C216 C215 -174.8(6)
C213 C214 C217 C219 -115.8(7)
C215 C214 C217 C219 65.6(8)
C213 C214 C217 C218 4.6(10)
C215 C214 C217 C218 -174.1(6)
C213 C214 C217 C220 125.9(7)
C215 C214 C217 C220 -52.7(8)
C231 C28 C221 C226 -18.7(8)
C211 C28 C221 C226 101.8(7)
C27 C28 C221 C226 -139.0(6)
C231 C28 C221 C222 164.9(6)
C211 C28 C221 C222 -74.6(7)
C27 C28 C221 C222 44.6(7)
C226 C221 C222 C223 -4.7(9)
C28 C221 C222 C223 171.9(6)
C221 C222 C223 C224 1.9(10)
C222 C223 C224 C225 1.1(10)
C222 C223 C224 C227 -173.0(6)
C223 C224 C225 C226 -1.0(11)
C227 C224 C225 C226 172.9(7)
C222 C221 C226 C225 4.7(10)
C28 C221 C226 C225 -171.8(6)
C224 C225 C226 C221 -2.0(12)
C225 C224 C227 C229 -97.3(10)
C223 C224 C227 C229 76.4(11)
C225 C224 C227 C230 21.2(11)
C223 C224 C227 C230 -165.1(7)
C225 C224 C227 C228 141.7(9)
C223 C224 C227 C228 -44.6(10)
C221 C28 C231 C236 -93.5(7)
C211 C28 C231 C236 145.1(6)
C27 C28 C231 C236 22.8(8)
C221 C28 C231 C232 83.1(7)
C211 C28 C231 C232 -38.3(7)
C27 C28 C231 C232 -160.6(5)
C236 C231 C232 C233 0.9(9)
C28 C231 C232 C233 -176.0(6)
C231 C232 C233 C234 -0.3(10)
C232 C233 C234 C235 -0.3(10)
C232 C233 C234 C237 -179.0(7)
C233 C234 C235 C236 0.4(12)
C237 C234 C235 C236 179.1(8)
C232 C231 C236 C235 -0.7(10)
C28 C231 C236 C235 175.9(7)
C234 C235 C236 C231 0.1(12)
C235 C234 C237 C239 162.1(11)
C233 C234 C237 C239 -19.4(13)
C235 C234 C237 C240 38.5(12)
C233 C234 C237 C240 -143.0(9)
C235 C234 C237 C238 -79.1(11)
C233 C234 C237 C238 99.5(11)
C321 C38 C311 C316 0.7(8)
C331 C38 C311 C316 122.1(6)
C37 C38 C311 C316 -116.8(6)
C321 C38 C311 C312 -176.2(5)
C331 C38 C311 C312 -54.7(7)
C37 C38 C311 C312 66.4(7)
C316 C311 C312 C313 0.7(9)
C38 C311 C312 C313 177.7(5)
C311 C312 C313 C314 0.2(9)
C312 C313 C314 C315 -1.0(9)
C312 C313 C314 C317 179.3(6)
C313 C314 C315 C316 0.8(10)
C317 C314 C315 C316 -179.5(6)
C312 C311 C316 C315 -0.9(9)
C38 C311 C316 C315 -177.8(6)
C314 C315 C316 C311 0.1(10)
C315 C314 C317 C318 -165.5(9)
C313 C314 C317 C318 14.2(11)
C315 C314 C317 C319 69.9(10)
C313 C314 C317 C319 -110.4(9)
C315 C314 C317 C320 -47.7(9)
C313 C314 C317 C320 132.0(8)
C311 C38 C321 C326 99.5(6)
C331 C38 C321 C326 -21.7(8)
C37 C38 C321 C326 -138.1(6)
C311 C38 C321 C322 -75.9(7)
C331 C38 C321 C322 162.8(5)
C37 C38 C321 C322 46.5(7)
C326 C321 C322 C323 -1.5(10)
C38 C321 C322 C323 174.1(6)
C321 C322 C323 C324 0.5(11)
C322 C323 C324 C325 1.0(10)
C322 C323 C324 C327 179.9(7)
C323 C324 C325 C326 -1.6(10)
C327 C324 C325 C326 179.5(6)
C322 C321 C326 C325 0.9(9)
C38 C321 C326 C325 -174.6(6)
C324 C325 C326 C321 0.6(10)
C325 C324 C327 C360 -46(2)
C323 C324 C327 C360 134.9(19)
C325 C324 C327 C359 77(2)
C323 C324 C327 C359 -102(2)
C325 C324 C327 C329 118.1(19)
C323 C324 C327 C329 -61(2)
C325 C324 C327 C328 -120.0(18)
C323 C324 C327 C328 61.2(19)
C325 C324 C327 C358 -164.0(19)
C323 C324 C327 C358 17(2)
C325 C324 C327 C330 -1.1(18)
C323 C324 C327 C330 -179.9(17)
C311 C38 C331 C336 167.1(6)
C321 C38 C331 C336 -72.0(7)
C37 C38 C331 C336 42.8(7)
C311 C38 C331 C332 -17.7(8)
C321 C38 C331 C332 103.2(6)
C37 C38 C331 C332 -142.0(6)
C336 C331 C332 C333 -3.0(9)
C38 C331 C332 C333 -178.4(6)
C331 C332 C333 C334 2.1(10)
C332 C333 C334 C335 0.1(10)
C332 C333 C334 C337 -176.5(6)
C333 C334 C335 C336 -1.2(10)
C337 C334 C335 C336 175.5(6)
C332 C331 C336 C335 1.9(10)
C38 C331 C336 C335 177.3(6)
C334 C335 C336 C331 0.2(11)
C333 C334 C337 C338 -11.6(11)
C335 C334 C337 C338 171.9(8)
C333 C334 C337 C339 108.0(9)
C335 C334 C337 C339 -68.5(9)
C333 C334 C337 C340 -134.0(7)
C335 C334 C337 C340 49.5(9)
C431 C48 C411 C416 126.1(6)
C421 C48 C411 C416 4.8(8)
C47 C48 C411 C416 -111.0(6)
C431 C48 C411 C412 -53.1(7)
C421 C48 C411 C412 -174.4(6)
C47 C48 C411 C412 69.7(7)
C416 C411 C412 C413 -1.0(10)
C48 C411 C412 C413 178.3(6)
C411 C412 C413 C414 -1.4(10)
C412 C413 C414 C415 3.2(10)
C412 C413 C414 C417 -175.8(6)
C413 C414 C415 C416 -2.8(10)
C417 C414 C415 C416 176.1(6)
C412 C411 C416 C415 1.4(9)
C48 C411 C416 C415 -177.9(6)
C414 C415 C416 C411 0.6(10)
C415 C414 C417 C420 7.3(10)
C413 C414 C417 C420 -173.8(7)
C415 C414 C417 C418 129.8(8)
C413 C414 C417 C418 -51.3(9)
C415 C414 C417 C419 -112.1(8)
C413 C414 C417 C419 66.9(9)
C411 C48 C421 C426 103.2(7)
C431 C48 C421 C426 -18.4(8)
C47 C48 C421 C426 -136.9(6)
C411 C48 C421 C422 -74.9(7)
C431 C48 C421 C422 163.6(6)
C47 C48 C421 C422 45.1(7)
C426 C421 C422 C423 1.1(10)
C48 C421 C422 C423 179.3(6)
C421 C422 C423 C424 -0.7(11)
C422 C423 C424 C425 0.2(11)
C422 C423 C424 C427 178.1(7)
C423 C424 C425 C426 -0.2(11)
C427 C424 C425 C426 -178.1(7)
C422 C421 C426 C425 -1.1(10)
C48 C421 C426 C425 -179.2(6)
C424 C425 C426 C421 0.7(11)
C423 C424 C427 C429 -115.7(13)
C425 C424 C427 C429 62.1(15)
C423 C424 C427 C460 58.8(17)
C425 C424 C427 C460 -123.4(16)
C423 C424 C427 C428 10.2(15)
C425 C424 C427 C428 -172.0(13)
C423 C424 C427 C459 -172.4(15)
C425 C424 C427 C459 5.5(18)
C423 C424 C427 C430 124.2(11)
C425 C424 C427 C430 -58.0(12)
C423 C424 C427 C458 -57.2(14)
C425 C424 C427 C458 120.7(13)
C411 C48 C431 C432 -31.6(8)
C421 C48 C431 C432 91.5(7)
C47 C48 C431 C432 -154.4(6)
C411 C48 C431 C436 155.9(6)
C421 C48 C431 C436 -80.9(8)
C47 C48 C431 C436 33.1(9)
C436 C431 C432 C433 -1.8(11)
C48 C431 C432 C433 -174.8(7)
C431 C432 C433 C434 -0.1(13)
C432 C433 C434 C435 1.4(13)
C432 C433 C434 C437 -177.7(8)
C433 C434 C435 C436 -0.8(13)
C437 C434 C435 C436 178.3(8)
C432 C431 C436 C435 2.4(11)
C48 C431 C436 C435 175.1(7)
C434 C435 C436 C431 -1.1(13)
C435 C434 C437 C439 113.4(19)
C433 C434 C437 C439 -68(2)
C435 C434 C437 C468 -73(3)
C433 C434 C437 C468 106(3)
C435 C434 C437 C438 -122.8(15)
C433 C434 C437 C438 56.2(17)
C435 C434 C437 C470 49(2)
C433 C434 C437 C470 -132(2)
C435 C434 C437 C469 165(2)
C433 C434 C437 C469 -16(2)
C435 C434 C437 C440 -5.2(18)
C433 C434 C437 C440 173.8(15)
C516 C511 C512 C513 0.0
C517 C511 C512 C513 175.3(6)
C511 C512 C513 C514 0.0
C512 C513 C514 C515 0.0
C513 C514 C515 C516 0.0
C514 C515 C516 C511 0.0
C512 C511 C516 C515 0.0
C517 C511 C516 C515 -175.3(6)
C527 C521 C522 C523 -172.3(19)
C526 C521 C522 C523 0.0
C521 C522 C523 C524 0.0
C522 C523 C524 C525 0.0
C523 C524 C525 C526 0.0
C524 C525 C526 C521 0.0
C527 C521 C526 C525 173.0(17)
C522 C521 C526 C525 0.0
C536 C531 C532 C533 0.0
C537 C531 C532 C533 179.0(8)
C531 C532 C533 C534 0.0
C532 C533 C534 C535 0.0
C533 C534 C535 C536 0.0
C534 C535 C536 C531 0.0
C532 C531 C536 C535 0.0
C537 C531 C536 C535 -179.0(8)
C546 C541 C542 C543 0.0
C547 C541 C542 C543 -179.8(8)
C541 C542 C543 C544 0.0
C542 C543 C544 C545 0.0
C543 C544 C545 C546 0.0
C544 C545 C546 C541 0.0
C542 C541 C546 C545 0.0
C547 C541 C546 C545 179.8(8)
C556 C551 C552 C553 0.0
C557 C551 C552 C553 179.0(18)
C551 C552 C553 C554 0.0
C552 C553 C554 C555 0.0
C553 C554 C555 C556 0.0
C554 C555 C556 C551 0.0
C552 C551 C556 C555 0.0
C557 C551 C556 C555 -179.0(17)
C567 C561 C562 C563 176(2)
C566 C561 C562 C563 0.0
C561 C562 C563 C564 0.0
C661 C563 C564 C565 0.0
C562 C563 C564 C565 0.0
C563 C564 C565 C566 0.0
C564 C565 C566 C561 0.0
C564 C565 C566 C662 0.0
C567 C561 C566 C565 -176(3)
C562 C561 C566 C565 0.0
C564 C563 C661 C662 0.0
C564 C563 C661 C667 -168(2)
C563 C661 C662 C566 0.0
C667 C661 C662 C566 164(3)
C565 C566 C662 C661 0.0
C576 C571 C572 C573 0.0
C577 C571 C572 C573 -171.9(17)
C571 C572 C573 C574 0.0
C572 C573 C574 C575 0.0
C573 C574 C575 C576 0.0
C574 C575 C576 C571 0.0
C572 C571 C576 C575 0.0
C577 C571 C576 C575 170(2)
C677 C671 C672 C673 -176(3)
C676 C671 C672 C673 -10(3)
C671 C672 C673 C674 -5(4)
C672 C673 C674 C675 20(6)
C673 C674 C675 C676 -24(6)
C674 C675 C676 C671 7(4)
C672 C671 C676 C675 8(3)
C677 C671 C676 C675 178(2)
C586 C581 C582 C583 0.0
C587 C581 C582 C583 161(3)
C581 C582 C583 C584 0.0
C582 C583 C584 C585 0.0
C583 C584 C585 C586 0.0
C584 C585 C586 C581 0.0
C582 C581 C586 C585 0.0
C587 C581 C586 C585 -164(3)
C686 C681 C682 C683 -28(5)
C687 C681 C682 C683 -159(4)
C681 C682 C683 C684 44(5)
C682 C683 C684 C685 -40(7)
C683 C684 C685 C686 13(7)
C684 C685 C686 C681 7(5)
C682 C681 C686 C685 0(5)
C687 C681 C686 C685 137(3)
